data_1570431
loop_
_publ_author_name
'Mazzarella, Daniele'
'Bortolato, Tommaso'
'Pelosi, Giorgio'
'Dell'Amico, Luca'

_publ_section_title
;
 Photocatalytic (3 + 2) dipolar cycloadditions of aziridines driven by
 visible-light.
;
_journal_issue 1
_journal_name_full 'Chemical science'
_journal_page_first 271
_journal_page_last 277
_journal_paper_doi 10.1039/d3sc05997a
_journal_volume 15
_journal_year 2023
_chemical_absolute_configuration syn
_chemical_formula_moiety '0.25(C33 H31 N2 O2), 0.25(C32.999 H29.52 N2 O2), 0.5(C33 H30 N2 O2)'
_chemical_formula_sum 'C33 H30.13 N2 O2'
_chemical_formula_weight 486.72
_space_group_crystal_system triclinic
_space_group_IT_number 1
_space_group_name_Hall 'P 1'
_space_group_name_H-M_alt 'P 1'
_atom_sites_solution_hydrogens geom
_audit_creation_date 2023-10-12
_audit_creation_method
;
Olex2 1.5
(compiled 2023.08.24 svn.re1ec1418 for OlexSys, GUI svn.r6817)
;
_audit_update_record
;
2023-10-12 deposited with the CCDC.	2023-11-29 downloaded from the CCDC.
;
_cell_angle_alpha 96.793(5)
_cell_angle_beta 95.640(7)
_cell_angle_gamma 99.888(5)
_cell_formula_units_Z 4
_cell_length_a 6.8195(6)
_cell_length_b 19.5313(9)
_cell_length_c 20.5319(17)
_cell_measurement_reflns_used 3340
_cell_measurement_temperature 200.15
_cell_measurement_theta_max 61.528
_cell_measurement_theta_min 2.183
_cell_volume 2655.5(4)
_computing_cell_refinement 'SAINT V8.40B (?, 2016)'
_computing_data_reduction 'SAINT V8.40B (?, 2016)'
_computing_molecular_graphics 'Olex2 1.5 (Dolomanov et al., 2009)'
_computing_publication_material 'Olex2 1.5 (Dolomanov et al., 2009)'
_computing_structure_refinement 'XL  (Sheldrick, 2008)'
_diffrn_ambient_temperature 200.15
_diffrn_measured_fraction_theta_full 0.999
_diffrn_measured_fraction_theta_max 0.996
_diffrn_measurement_device_type 'Bruker D8 Photon II'
_diffrn_measurement_method '\w and \f scans'
_diffrn_radiation_type CuK\a
_diffrn_radiation_wavelength 1.54184
_diffrn_reflns_av_R_equivalents 0.1418
_diffrn_reflns_av_unetI/netI 0.1249
_diffrn_reflns_Laue_measured_fraction_full 0.999
_diffrn_reflns_Laue_measured_fraction_max 0.996
_diffrn_reflns_limit_h_max 8
_diffrn_reflns_limit_h_min -7
_diffrn_reflns_limit_k_max 23
_diffrn_reflns_limit_k_min -23
_diffrn_reflns_limit_l_max 24
_diffrn_reflns_limit_l_min -25
_diffrn_reflns_number 58286
_diffrn_reflns_point_group_measured_fraction_full 0.960
_diffrn_reflns_point_group_measured_fraction_max 0.948
_diffrn_reflns_theta_full 67.684
_diffrn_reflns_theta_max 70.070
_diffrn_reflns_theta_min 2.183
_exptl_absorpt_coefficient_mu 0.594
_exptl_absorpt_correction_T_max 0.7533
_exptl_absorpt_correction_T_min 0.5907
_exptl_absorpt_correction_type multi-scan
_exptl_absorpt_process_details
;
SADABS-2016/2 (Bruker,2016/2) was used for absorption correction.
wR2(int) was 0.1393 before and 0.0846 after correction.
The Ratio of minimum to maximum transmission is 0.7841.
The \l/2 correction factor is Not present.
;
_exptl_crystal_colour colorless
_exptl_crystal_density_diffrn 1.217
_exptl_crystal_description needle
_exptl_crystal_F_000 1033
_exptl_crystal_size_max .02
_exptl_crystal_size_mid .01
_exptl_crystal_size_min .01
_refine_diff_density_max 0.490
_refine_diff_density_min -0.346
_refine_diff_density_rms 0.082
_refine_ls_abs_structure_details
;
 Flack x determined using 1915 quotients [(I+)-(I-)]/[(I+)+(I-)]
 (Parsons, Flack and Wagner, Acta Cryst. B69 (2013) 249-259).
;
_refine_ls_abs_structure_Flack 0.0(4)
_refine_ls_extinction_method none
_refine_ls_goodness_of_fit_ref 1.005
_refine_ls_hydrogen_treatment constr
_refine_ls_matrix_type full
_refine_ls_number_parameters 1481
_refine_ls_number_reflns 19166
_refine_ls_number_restraints 849
_refine_ls_restrained_S_all 1.003
_refine_ls_R_factor_all 0.2066
_refine_ls_R_factor_gt 0.1264
_refine_ls_shift/su_max 0.000
_refine_ls_shift/su_mean 0.000
_refine_ls_structure_factor_coef Fsqd
_refine_ls_weighting_details 'w=1/[\s^2^(Fo^2^)+(0.2000P)^2^] where P=(Fo^2^+2Fc^2^)/3'
_refine_ls_weighting_scheme calc
_refine_ls_wR_factor_gt 0.3063
_refine_ls_wR_factor_ref 0.3943
_reflns_Friedel_coverage 0.904
_reflns_Friedel_fraction_full 0.921
_reflns_Friedel_fraction_max 0.900
_reflns_number_gt 8169
_reflns_number_total 19166
_reflns_threshold_expression 'I > 2\s(I)'
_cod_data_source_file d3sc05997a2.cif
_cod_data_source_block cu_dm2_c3_rd
_cod_depositor_comments 'Adding full bibliography for 1570429--1570431.cif.'
_cod_original_cell_volume 2655.5(3)
_cod_database_code 1570431
_shelx_shelxl_version_number 2019/1
_shelx_space_group_comment
;
The symmetry employed for this shelxl refinement is uniquely defined
by the following loop, which should always be used as a source of
symmetry information in preference to the above space-group names.
They are only intended as comments.
;
_olex2_refinement_description
;
1. Fixed Uiso
 At 1.2 times of:
  All C(H) groups, {H02H,H02A,H02B} of C02H, All C(H,H) groups, All C(H,H,H,
  H) groups
 At 1.5 times of:
  {H03E,H03G,H03I} of C03J, {H02C,H02D,H02E} of C02V, {H03A,H03B,H03C} of
  C036, {H02V,H02X,H02Y} of C02X
2. Uiso/Uaniso restraints and constraints
O003 \\sim C00K \\sim C00A \\sim N00L \\sim C00G \\sim C00O \\sim C01D \\sim
C02H \\sim C023 \\sim N008 \\sim C030 \\sim C13 \\sim O00M \\sim C02D \\sim
C010 \\sim C01L \\sim C03F \\sim C03K \\sim C12 \\sim C14 \\sim C02Z \\sim C3
\\sim C10 \\sim C00X \\sim C01M \\sim C036 \\sim C00J \\sim C9 \\sim C03X \\sim
C01I \\sim C17 \\sim C20 \\sim C02Q \\sim C041 \\sim C042 \\sim C00Z \\sim C02O
\\sim C033 \\sim C02F \\sim C0 \\sim C8 \\sim C02U \\sim C16 \\sim C028 \\sim
C02T \\sim C03U \\sim C03B \\sim C5 \\sim C7 \\sim C021 \\sim C6: within 1.7A
with sigma of 0.004 and sigma for terminal atoms of 0.008 within 1.7A
C21 \\sim C18 \\sim C15 \\sim C4 \\sim C22 \\sim C19 \\sim C21A \\sim C19A
\\sim C4A \\sim C15A \\sim C18A \\sim C22A: within 1.7A with sigma of 0.004 and
sigma for terminal atoms of 0.008 within 1.7A
C032 \\sim C03D \\sim C03O \\sim C03I \\sim C03E \\sim C03Z: within 1.7A with
sigma of 0.004 and sigma for terminal atoms of 0.008 within 1.7A
C03R \\sim C038 \\sim C03P \\sim C03T \\sim C02Y \\sim C01B: within 1.7A with
sigma of 0.004 and sigma for terminal atoms of 0.008 within 1.7A
C02I \\sim C11 \\sim C037 \\sim C02K \\sim C03Y \\sim C1: within 1.7A with
sigma of 0.004 and sigma for terminal atoms of 0.008 within 1.7A
C2 \\sim C1C \\sim C1D \\sim C11A \\sim C1B \\sim C26: within 1.7A with sigma
of 0.004 and sigma for terminal atoms of 0.008 within 1.7A
3. Others
 Sof(H01A)=Sof(C5)=Sof(H5)=Sof(C0)=Sof(H0)=Sof(C9)=Sof(C8)=Sof(H8)=Sof(C7)=
 Sof(H7)=Sof(C6)=Sof(H6)=1-FVAR(1)
 Sof(H01L)=Sof(C03U)=Sof(H03U)=Sof(C033)=Sof(H033)=Sof(C00J)=Sof(C02F)=
 Sof(H02F)=Sof(C03B)=Sof(H03D)=Sof(C021)=Sof(H021)=FVAR(1)
 Sof(H00B)=Sof(C12)=Sof(H12)=Sof(C13)=Sof(C14)=Sof(H14)=Sof(C20)=Sof(H20)=
 Sof(C16)=Sof(H16)=Sof(C17)=Sof(H17)=1-FVAR(2)
 Sof(H00O)=Sof(C03F)=Sof(H03F)=Sof(C03X)=Sof(H03X)=Sof(C02U)=Sof(H02U)=
 Sof(C01I)=Sof(H01I)=Sof(C03K)=Sof(H03K)=Sof(C030)=FVAR(2)
 Sof(H00C)=Sof(C21A)=Sof(H21A)=Sof(C19A)=Sof(H19A)=Sof(C22A)=Sof(C4A)=Sof(H4A)=
 Sof(C15A)=Sof(H15A)=Sof(C18A)=Sof(H18A)=1-FVAR(3)
 Sof(H00Q)=Sof(C21)=Sof(H21)=Sof(C18)=Sof(H18)=Sof(C15)=Sof(H15)=Sof(C4)=
 Sof(H4)=Sof(C22)=Sof(C19)=Sof(H19)=FVAR(3)
 Sof(H02H)=Sof(C041)=Sof(H041)=Sof(C3)=Sof(H3)=Sof(C02D)=Sof(C02Z)=Sof(H02Z)=
 Sof(C02Q)=Sof(H02Q)=Sof(C028)=Sof(H028)=FVAR(4)
 Sof(H02A)=Sof(H02B)=Sof(C042)=Sof(H042)=Sof(C10)=Sof(H10)=Sof(C24)=Sof(C25)=
 Sof(H25)=Sof(C1A)=Sof(H1A)=Sof(C23)=Sof(H23)=1-FVAR(5)
 Sof(H01E)=Sof(H01F)=Sof(C26)=Sof(H26)=Sof(C1D)=Sof(H1D)=Sof(C1C)=Sof(H1C)=
 Sof(C1B)=Sof(C2)=Sof(H2)=Sof(C11A)=Sof(H11A)=1-FVAR(6)
 Sof(H01C)=Sof(H01D)=Sof(C03Y)=Sof(H03Y)=Sof(C11)=Sof(H11)=Sof(C037)=Sof(H037)=
 Sof(C1)=Sof(H1)=Sof(C02K)=Sof(H02K)=Sof(C02I)=FVAR(6)
4.a Ternary CH refined with riding coordinates:
 C00A(H00A), C00G(H00G), C00O(H00O), C00O(H00B), C00P(H00P), C00Q(H00Q),
 C00Q(H00C), C00R(H00R), C00V(H00V), C00W(H00W), C016(H016), C018(H018),
 C01G(H01J), C01L(H01L), C01L(H01A), C01P(H01Q), C01Q(H01Y), C01V(H01V),
 C01Y(H01Z), C020(H020), C023(H023), C024(H024), C02L(H02L)
4.b Secondary CH2 refined with riding coordinates:
 C00U(H00D,H00E), C01H(H01K,H01P), C01J(H01C,H01D), C01J(H01E,H01F), C02H(H02A,
 H02B), C03V(H03O,H03P)
4.c Aromatic/amide H refined with riding coordinates:
 C00X(H00X), C00Z(H00Z), C012(H012), C013(H013), C019(H019), C01A(H01B),
 C01C(H01G), C01E(H01H), C01M(H01M), C01N(H01N), C01O(H01O), C01R(H01R),
 C01S(H01S), C01T(H01T), C01U(H01U), C01W(H01W), C01X(H01X), C01Z(H01),
 C022(H022), C025(H025), C026(H026), C027(H027), C029(H029), C02C(H02I),
 C02G(H02G), C02H(H02H), C02J(H02J), C02M(H02M), C02N(H02N), C02O(H02O),
 C02P(H02P), C02R(H02R), C02S(H02S), C02T(H02T), C02W(H02W), C02Y(H02),
 C03R(H03R), C03T(H03T), C03P(H03Q), C038(H038), C031(H031), C034(H034),
 C035(H035), C039(H039), C03A(H03J), C03C(H03L), C03G(H03N), C03H(H03H),
 C03I(H03S), C03E(H03V), C03D(H03Z), C03O(H03), C03Z(H9), C03F(H03F),
 C03X(H03X), C02U(H02U), C01I(H01I), C03K(H03K), C03M(H03M), C03U(H03U),
 C033(H033), C02F(H02F), C03B(H03D), C021(H021), C03W(H03W), C03Y(H03Y),
 C11(H11), C037(H037), C1(H1), C02K(H02K), C041(H041), C3(H3), C02Z(H02Z),
 C02Q(H02Q), C028(H028), C042(H042), C10(H10), C25(H25), C1A(H1A), C23(H23),
 C5(H5), C0(H0), C8(H8), C7(H7), C6(H6), C12(H12), C14(H14), C20(H20), C16(H16),
  C17(H17), C21(H21), C18(H18), C15(H15), C4(H4), C19(H19), C21A(H21A),
 C19A(H19A), C4A(H4A), C15A(H15A), C18A(H18A), C26(H26), C1D(H1D), C1C(H1C),
 C2(H2), C11A(H11A)
4.d Fitted hexagon refined as free rotating group:
 C02Y(C03R,C03T,C01B,C03P,C038), C03I(C032,C03E,C03D,C03O,C03Z), C03F(C03X,
 C02U,C01I,C03K,C030), C03U(C033,C00J,C02F,C03B,C021), C03Y(C11,C037,C1,C02K,
 C02I), C041(C3,C02D,C02Z,C02Q,C028), C042(C10,C24,C25,C1A,C23), C5(C0,C9,C8,C7,
 C6), C21(C18,C15,C4,C22,C19), C21A(C19A,C22A,C4A,C15A,C18A), C26(C1D,C1C,C1B,
 C2,C11A)
4.e Idealised Me refined as rotating group:
 C02V(H02C,H02D,H02E), C02X(H02V,H02X,H02Y), C036(H03A,H03B,H03C), C03J(H03E,
 H03G,H03I)
;
_olex2_submission_special_instructions 'No special instructions were received'

loop_
_space_group_symop_operation_xyz
'x, y, z'

loop_
_atom_site_label
_atom_site_type_symbol
_atom_site_fract_x
_atom_site_fract_y
_atom_site_fract_z
_atom_site_U_iso_or_equiv
_atom_site_adp_type
_atom_site_occupancy
_atom_site_site_symmetry_order
_atom_site_calc_flag
_atom_site_refinement_flags_posn
_atom_site_refinement_flags_adp
_atom_site_refinement_flags_occupancy
_atom_site_disorder_assembly
_atom_site_disorder_group
O001 O 0.4306(15) 0.1196(5) 0.9305(4) 0.081(2) Uani 1 1 d . . . . .
O002 O -0.0186(16) 0.2429(5) 1.0110(5) 0.094(3) Uani 1 1 d . . . . .
O003 O -0.3102(14) 0.7205(5) 0.0620(5) 0.090(2) Uani 1 1 d . U . . .
N004 N 0.1052(19) 0.9096(5) 0.3844(5) 0.075(3) Uani 1 1 d . . . . .
N005 N 0.2397(16) 0.1941(4) 0.9767(4) 0.067(2) Uani 1 1 d . . . . .
N006 N 0.1847(14) 0.7332(4) 0.3858(4) 0.062(2) Uani 1 1 d . . . . .
O007 O 1.2093(17) 0.4478(6) 0.4792(6) 0.104(3) Uani 1 1 d . . . . .
N008 N 0.1329(16) 0.8252(5) 0.0088(4) 0.0717(17) Uani 1 1 d . U . . .
O009 O 0.4239(19) 0.9571(5) 0.4318(5) 0.105(3) Uani 1 1 d . . . . .
C00A C 0.0560(19) 0.7413(6) 0.0778(6) 0.0701(19) Uani 1 1 d . U . . .
H00A H 0.084697 0.729943 0.123647 0.084 Uiso 1 1 calc R U . . .
O00B O -0.1719(16) 0.8377(5) 0.3248(6) 0.098(3) Uani 1 1 d . . . . .
C00C C 0.217(2) 0.6946(6) 0.2630(5) 0.071(3) Uani 1 1 d . . . . .
N00D N 0.8259(17) 0.4210(5) 0.5946(6) 0.082(3) Uani 1 1 d . . . . .
N00E N 0.9231(19) 0.3743(5) 0.4261(5) 0.080(3) Uani 1 1 d . . . . .
C00F C 0.270(2) 0.1348(6) 0.9372(5) 0.063(3) Uani 1 1 d . . . . .
C00G C 0.194(2) 0.7128(6) 0.0332(6) 0.0765(19) Uani 1 1 d . U . . .
H00G H 0.310654 0.699295 0.058909 0.092 Uiso 1 1 calc R U . . .
C00H C 0.007(2) 0.0968(6) 0.6935(6) 0.073(3) Uani 1 1 d . . . . .
N00I N -0.0264(16) 0.1404(5) 0.8097(5) 0.072(3) Uani 1 1 d . . . . .
C00K C -0.153(2) 0.7070(6) 0.0483(6) 0.075(2) Uani 1 1 d . U . . .
N00L N -0.1360(19) 0.6516(5) 0.0003(5) 0.083(2) Uani 1 1 d . U . . .
O00M O 0.106(2) 0.6014(5) -0.0442(5) 0.115(3) Uani 1 1 d . U . . .
C00N C 0.040(2) 0.1994(6) 0.9752(6) 0.075(3) Uani 1 1 d . . . . .
C00O C 0.090(2) 0.8210(6) 0.0775(5) 0.0695(18) Uani 1 1 d . U . . .
H00O H -0.033418 0.840202 0.086427 0.083 Uiso 0.524(13) 1 calc R U P A 1
H00B H -0.046056 0.833603 0.079152 0.083 Uiso 0.476(13) 1 calc R U P A 2
C00P C 0.0478(19) 0.0784(6) 0.8314(5) 0.066(3) Uani 1 1 d . . . . .
H00P H 0.185158 0.079163 0.818039 0.079 Uiso 1 1 calc R U . . .
C00Q C 0.1951(19) 0.6602(6) 0.3991(5) 0.069(3) Uani 1 1 d . . . . .
H00Q H 0.280843 0.638564 0.368915 0.082 Uiso 0.509(12) 1 calc R U P B 1
H00C H 0.297591 0.644222 0.372291 0.082 Uiso 0.491(12) 1 calc R U P B 2
C00R C 0.1201(18) 0.7361(5) 0.3153(5) 0.062(3) Uani 1 1 d . . . . .
H00R H -0.028542 0.719837 0.306742 0.075 Uiso 1 1 calc R U . . .
C00S C 0.309(2) 0.9096(6) 0.3971(6) 0.071(3) Uani 1 1 d . . . . .
O00T O 0.5997(18) 0.3215(6) 0.3898(5) 0.114(4) Uani 1 1 d . . . . .
C00U C 0.402(2) 0.2425(6) 1.0198(5) 0.077(3) Uani 1 1 d . . . . .
H00D H 0.371606 0.290420 1.023270 0.092 Uiso 1 1 calc R U . . .
H00E H 0.528559 0.243328 0.999653 0.092 Uiso 1 1 calc R U . . .
C00V C 0.3692(18) 0.7853(6) 0.4072(5) 0.066(3) Uani 1 1 d . . . . .
H00V H 0.487304 0.763172 0.398140 0.079 Uiso 1 1 calc R U . . .
C00W C -0.0845(19) 0.1416(6) 0.9246(5) 0.069(3) Uani 1 1 d . . . . .
H00W H -0.200858 0.115573 0.943208 0.083 Uiso 1 1 calc R U . . .
C00X C 0.438(2) 0.7406(7) -0.1051(6) 0.084(2) Uani 1 1 d . U . . .
H00X H 0.559739 0.747885 -0.076252 0.101 Uiso 1 1 calc R U . . .
C00Y C 0.821(2) 0.5525(7) 0.5954(7) 0.082(4) Uani 1 1 d . . . . .
C00Z C 0.436(3) 0.7188(7) -0.1724(7) 0.090(2) Uani 1 1 d . U . . .
H00Z H 0.557224 0.711594 -0.189184 0.108 Uiso 1 1 calc R U . . .
C010 C 0.257(2) 0.7519(7) -0.0797(6) 0.081(2) Uani 1 1 d . U . . .
C011 C 0.431(2) 0.2225(7) 1.0863(6) 0.083(4) Uani 1 1 d . . . . .
C012 C 0.783(3) 0.2008(8) 0.5265(8) 0.102(5) Uani 1 1 d . . . . .
H012 H 0.896613 0.178843 0.527463 0.123 Uiso 1 1 calc R U . . .
C013 C 0.013(2) -0.0438(6) 0.7726(6) 0.082(4) Uani 1 1 d . . . . .
H013 H 0.145848 -0.030163 0.762451 0.099 Uiso 1 1 calc R U . . .
C014 C 1.030(2) 0.4325(7) 0.4711(7) 0.081(4) Uani 1 1 d . . . . .
C015 C 0.010(2) 0.8516(7) 0.3387(7) 0.078(4) Uani 1 1 d . . . . .
C016 C 0.0680(16) 0.0944(5) 0.9072(5) 0.061(3) Uani 1 1 d . . . . .
H016 H 0.037385 0.049734 0.926563 0.073 Uiso 1 1 calc R U . . .
C017 C -0.078(2) 0.0061(6) 0.8061(5) 0.075(3) Uani 1 1 d . . . . .
C018 C 0.1655(18) 0.8157(5) 0.3127(5) 0.063(3) Uani 1 1 d . . . . .
H018 H 0.185810 0.825758 0.266943 0.076 Uiso 1 1 calc R U . . .
C019 C 0.206(3) 0.1205(8) 0.6953(7) 0.095(4) Uani 1 1 d . . . . .
H019 H 0.271980 0.157006 0.729027 0.114 Uiso 1 1 calc R U . . .
C01A C 0.419(3) 0.7130(8) 0.2556(7) 0.094(4) Uani 1 1 d . . . . .
H01B H 0.500130 0.752090 0.283360 0.112 Uiso 1 1 calc R U . . .
C01C C -0.082(2) 0.0430(7) 0.6435(6) 0.084(4) Uani 1 1 d . . . . .
H01G H -0.221588 0.025017 0.640983 0.101 Uiso 1 1 calc R U . . .
C01D C 0.058(2) 0.6492(7) -0.0078(6) 0.084(2) Uani 1 1 d . U . . .
C01E C 0.315(2) 0.2404(7) 1.1355(6) 0.088(4) Uani 1 1 d . . . . .
H01H H 0.216590 0.268428 1.126900 0.106 Uiso 1 1 calc R U . . .
C01F C -0.133(2) 0.2469(7) 0.8641(6) 0.079(3) Uani 1 1 d . . . . .
C01G C 0.652(2) 0.3848(7) 0.5482(8) 0.085(4) Uani 1 1 d . . . . .
H01J H 0.527137 0.396467 0.565132 0.102 Uiso 1 1 calc R U . . .
C01H C 1.020(2) 0.3270(6) 0.3842(7) 0.084(4) Uani 1 1 d . . . . .
H01K H 0.944282 0.278503 0.381448 0.100 Uiso 1 1 calc R U . . .
H01P H 1.157088 0.327986 0.405848 0.100 Uiso 1 1 calc R U . . .
C01J C 0.001(3) 0.9596(6) 0.4183(8) 0.109(6) Uani 1 1 d . . . . .
H01C H -0.142294 0.937842 0.415178 0.130 Uiso 0.507(17) 1 calc R U P C 1
H01D H 0.055251 0.968108 0.465652 0.130 Uiso 0.507(17) 1 calc R U P C 1
H01E H 0.084981 0.984020 0.459302 0.130 Uiso 0.493(17) 1 calc R U P C 2
H01F H -0.126385 0.934765 0.430401 0.130 Uiso 0.493(17) 1 calc R U P C 2
C01K C 0.389(2) 0.8128(6) 0.4808(6) 0.079(4) Uani 1 1 d . . . . .
C01L C 0.226(2) 0.8981(6) -0.0019(6) 0.0772(19) Uani 1 1 d . U . . .
H01L H 0.359374 0.911236 0.025565 0.093 Uiso 0.498(11) 1 calc R U P D 1
H01A H 0.355713 0.914026 0.027320 0.093 Uiso 0.502(11) 1 calc R U P D 2
C01M C 0.082(3) 0.7407(8) -0.1227(7) 0.091(2) Uani 1 1 d . U . . .
H01M H -0.040074 0.747611 -0.106791 0.109 Uiso 1 1 calc R U . . .
C01N C 0.045(3) 0.2912(7) 0.8625(8) 0.095(4) Uani 1 1 d . . . . .
H01N H 0.160573 0.271990 0.854098 0.114 Uiso 1 1 calc R U . . .
C01O C 0.218(2) 0.8241(7) 0.5099(6) 0.082(4) Uani 1 1 d . . . . .
H01O H 0.090485 0.813105 0.484218 0.099 Uiso 1 1 calc R U . . .
C01P C 0.876(2) 0.4697(6) 0.4978(7) 0.082(4) Uani 1 1 d . . . . .
H01Q H 0.867132 0.512584 0.476161 0.098 Uiso 1 1 calc R U . . .
C01Q C 0.680(2) 0.4175(7) 0.4824(8) 0.085(4) Uani 1 1 d . . . . .
H01Y H 0.565040 0.440421 0.468571 0.102 Uiso 1 1 calc R U . . .
C01R C 0.590(3) 0.8597(8) 0.5835(8) 0.107(6) Uani 1 1 d . . . . .
H01R H 0.717711 0.871852 0.608980 0.129 Uiso 1 1 calc R U . . .
C01S C -0.302(2) 0.2752(8) 0.8752(7) 0.092(4) Uani 1 1 d . . . . .
H01S H -0.427230 0.245090 0.874697 0.110 Uiso 1 1 calc R U . . .
C01T C -0.283(3) -0.1308(7) 0.7658(7) 0.104(6) Uani 1 1 d . . . . .
H01T H -0.356887 -0.176812 0.750993 0.124 Uiso 1 1 calc R U . . .
C01U C 0.573(2) 0.8310(7) 0.5173(7) 0.089(4) Uani 1 1 d . . . . .
H01U H 0.689306 0.824020 0.497596 0.106 Uiso 1 1 calc R U . . .
C01V C -0.119(2) 0.1293(6) 0.7398(6) 0.074(3) Uani 1 1 d . . . . .
H01V H -0.249681 0.096169 0.736761 0.089 Uiso 1 1 calc R U . . .
C01W C -0.086(3) -0.1136(7) 0.7534(7) 0.103(5) Uani 1 1 d . . . . .
H01W H -0.019877 -0.147819 0.732651 0.123 Uiso 1 1 calc R U . . .
C01X C 0.097(3) 0.6364(6) 0.2239(6) 0.098(5) Uani 1 1 d . . . . .
H01X H -0.040198 0.622883 0.229024 0.118 Uiso 1 1 calc R U . . .
C01Y C 0.798(2) 0.4266(7) 0.6662(8) 0.090(4) Uani 1 1 d . . . . .
H01Z H 0.702137 0.459099 0.674720 0.108 Uiso 1 1 calc R U . . .
C01Z C 0.429(4) 0.1918(9) 0.5140(10) 0.121(6) Uani 1 1 d . . . . .
H01 H 0.299448 0.163128 0.506194 0.145 Uiso 1 1 calc R U . . .
C020 C 0.3548(19) 0.8445(6) 0.3607(6) 0.069(3) Uani 1 1 d . . . . .
H020 H 0.476433 0.854346 0.337387 0.082 Uiso 1 1 calc R U . . .
C022 C 0.804(2) 0.2744(7) 0.5393(7) 0.083(4) Uani 1 1 d . . . . .
H022 H 0.934084 0.302652 0.548370 0.100 Uiso 1 1 calc R U . . .
C023 C 0.264(2) 0.7743(6) -0.0066(6) 0.0752(19) Uani 1 1 d . U . . .
H023 H 0.404553 0.796559 0.011434 0.090 Uiso 1 1 calc R U . . .
C024 C 0.909(2) 0.4881(6) 0.5729(7) 0.081(3) Uani 1 1 d . . . . .
H024 H 1.056222 0.499019 0.587299 0.098 Uiso 1 1 calc R U . . .
C025 C -0.271(2) -0.0139(7) 0.8181(7) 0.091(4) Uani 1 1 d . . . . .
H025 H -0.337131 0.019410 0.840036 0.109 Uiso 1 1 calc R U . . .
C026 C 0.950(3) 0.6173(7) 0.6137(7) 0.089(4) Uani 1 1 d . . . . .
H026 H 1.090322 0.619861 0.614402 0.107 Uiso 1 1 calc R U . . .
C027 C 0.450(3) 0.2648(8) 0.5268(8) 0.096(4) Uani 1 1 d . . . . .
H027 H 0.334437 0.285789 0.527047 0.115 Uiso 1 1 calc R U . . .
C029 C 0.875(4) 0.6780(8) 0.6309(7) 0.107(6) Uani 1 1 d . . . . .
H029 H 0.963736 0.721948 0.641805 0.128 Uiso 1 1 calc R U . . .
C02B C 0.719(3) 0.3663(7) 0.4282(7) 0.091(4) Uani 1 1 d . . . . .
C02C C 0.615(3) 0.5506(9) 0.5964(11) 0.125(7) Uani 1 1 d . . . . .
H02I H 0.522395 0.507558 0.584783 0.151 Uiso 1 1 calc R U . . .
C02E C 0.636(2) 0.3059(7) 0.5388(7) 0.083(4) Uani 1 1 d . . . . .
C02G C 0.319(3) 0.0917(10) 0.6472(9) 0.113(5) Uani 1 1 d . . . . .
H02G H 0.457773 0.109955 0.648327 0.136 Uiso 1 1 calc R U . . .
C02H C -0.303(2) 0.6008(7) -0.0344(7) 0.095(3) Uani 1 1 d . U . . .
H02H H -0.378149 0.608177 -0.073585 0.114 Uiso 0.479(17) 1 calc R U P E 1
H02A H -0.259267 0.575379 -0.073406 0.114 Uiso 0.521(16) 1 calc R U P E 2
H02B H -0.410285 0.625263 -0.050266 0.114 Uiso 0.521(16) 1 calc R U P E 2
C02J C 0.673(3) 0.6742(9) 0.6321(8) 0.106(5) Uani 1 1 d . . . . .
H02J H 0.620660 0.715091 0.645389 0.127 Uiso 1 1 calc R U . . .
C02L C -0.1522(19) 0.1678(6) 0.8568(6) 0.071(3) Uani 1 1 d . . . . .
H02L H -0.295516 0.145730 0.841810 0.086 Uiso 1 1 calc R U . . .
C02M C 0.226(3) 0.0382(9) 0.6002(7) 0.100(5) Uani 1 1 d . . . . .
H02M H 0.300758 0.017208 0.569339 0.120 Uiso 1 1 calc R U . . .
C02N C -0.373(3) -0.0830(9) 0.7985(7) 0.107(6) Uani 1 1 d . . . . .
H02N H -0.506320 -0.096323 0.808326 0.129 Uiso 1 1 calc R U . . .
C02O C 0.086(3) 0.7187(8) -0.1912(7) 0.098(3) Uani 1 1 d . U . . .
H02O H -0.032808 0.711443 -0.221256 0.117 Uiso 1 1 calc R U . . .
C02P C 0.027(3) 0.0151(7) 0.5977(7) 0.094(4) Uani 1 1 d . . . . .
H02P H -0.039375 -0.020984 0.563595 0.113 Uiso 1 1 calc R U . . .
C02R C 0.235(3) 0.8513(8) 0.5760(8) 0.102(5) Uani 1 1 d . . . . .
H02R H 0.117652 0.856575 0.596220 0.123 Uiso 1 1 calc R U . . .
C02S C 0.340(3) 0.2175(10) 1.1978(8) 0.113(5) Uani 1 1 d . . . . .
H02S H 0.262956 0.231495 1.231266 0.135 Uiso 1 1 calc R U . . .
C02T C 0.265(3) 0.7078(8) -0.2136(7) 0.096(3) Uani 1 1 d . U . . .
H02T H 0.266398 0.692254 -0.259100 0.115 Uiso 1 1 calc R U . . .
C02V C -0.164(3) 0.1981(6) 0.7172(7) 0.093(4) Uani 1 1 d . . . . .
H02C H -0.216636 0.189433 0.670250 0.139 Uiso 1 1 calc R U . . .
H02D H -0.040313 0.233394 0.723991 0.139 Uiso 1 1 calc R U . . .
H02E H -0.263508 0.215144 0.743068 0.139 Uiso 1 1 calc R U . . .
C02W C 0.594(4) 0.1621(9) 0.5127(9) 0.129(8) Uani 1 1 d . . . . .
H02W H 0.577479 0.112651 0.501883 0.154 Uiso 1 1 calc R U . . .
C02X C 0.714(3) 0.3573(9) 0.6867(9) 0.115(5) Uani 1 1 d . . . . .
H02V H 0.793121 0.322284 0.671574 0.172 Uiso 1 1 calc R U . . .
H02X H 0.574484 0.342106 0.666909 0.172 Uiso 1 1 calc R U . . .
H02Y H 0.720642 0.362096 0.734948 0.172 Uiso 1 1 calc R U . . .
C02Y C 1.0516(18) 0.3805(7) 0.1883(4) 0.120(3) Uani 1 1 d G U . . .
H02 H 1.057458 0.392829 0.145081 0.144 Uiso 1 1 calc R U . . .
C03R C 0.8763(15) 0.3419(7) 0.2043(5) 0.125(3) Uani 1 1 d G U . . .
H03R H 0.762292 0.327839 0.172001 0.149 Uiso 1 1 calc R U . . .
C03T C 0.8677(15) 0.3240(7) 0.2676(5) 0.119(3) Uani 1 1 d G U . . .
H03T H 0.747829 0.297582 0.278578 0.143 Uiso 1 1 calc R U . . .
C01B C 1.0344(17) 0.3446(7) 0.3150(4) 0.107(3) Uani 1 1 d G U . . .
C03P C 1.2097(15) 0.3832(7) 0.2990(5) 0.114(3) Uani 1 1 d G U . . .
H03Q H 1.323698 0.397305 0.331315 0.137 Uiso 1 1 calc R U . . .
C038 C 1.2183(15) 0.4012(7) 0.2357(5) 0.119(3) Uani 1 1 d G U . . .
H038 H 1.338165 0.427562 0.224738 0.142 Uiso 1 1 calc R U . . .
C031 C 0.420(4) 0.8704(9) 0.6121(9) 0.117(6) Uani 1 1 d . . . . .
H031 H 0.432188 0.891169 0.656954 0.141 Uiso 1 1 calc R U . . .
C034 C 0.502(4) 0.6748(11) 0.2082(10) 0.132(7) Uani 1 1 d . . . . .
H034 H 0.639660 0.688798 0.202878 0.158 Uiso 1 1 calc R U . . .
C035 C -0.105(4) 0.3914(9) 0.8853(10) 0.127(7) Uani 1 1 d . . . . .
H035 H -0.094163 0.440941 0.892644 0.152 Uiso 1 1 calc R U . . .
C036 C 0.257(3) 0.9055(9) -0.0721(8) 0.106(4) Uani 1 1 d . U . . .
H03A H 0.136213 0.881795 -0.101414 0.159 Uiso 1 1 calc R U . . .
H03B H 0.371198 0.884043 -0.083530 0.159 Uiso 1 1 calc R U . . .
H03C H 0.284257 0.955301 -0.077328 0.159 Uiso 1 1 calc R U . . .
C039 C 0.549(3) 0.6124(10) 0.6145(11) 0.123(6) Uani 1 1 d . . . . .
H039 H 0.409323 0.610880 0.614410 0.148 Uiso 1 1 calc R U . . .
C03A C 0.060(3) 0.3638(8) 0.8732(9) 0.115(6) Uani 1 1 d . . . . .
H03J H 0.184652 0.393828 0.871913 0.137 Uiso 1 1 calc R U . . .
C03C C -0.288(4) 0.3484(9) 0.8872(10) 0.120(6) Uani 1 1 d . . . . .
H03L H -0.401562 0.368032 0.896556 0.144 Uiso 1 1 calc R U . . .
C03G C 0.570(3) 0.1799(15) 1.1017(8) 0.151(9) Uani 1 1 d . . . . .
H03N H 0.644757 0.163184 1.068622 0.181 Uiso 1 1 calc R U . . .
C03H C 0.189(5) 0.5976(8) 0.1755(8) 0.148(11) Uani 1 1 d . . . . .
H03H H 0.110573 0.558066 0.147709 0.177 Uiso 1 1 calc R U . . .
C03I C 1.165(2) 0.4278(7) 0.7014(6) 0.136(4) Uani 1 1 d G U . . .
H03S H 1.161919 0.390540 0.666956 0.163 Uiso 1 1 calc R U . . .
C032 C 0.9947(18) 0.4572(8) 0.7083(6) 0.128(4) Uani 1 1 d G U . . .
C03E C 0.9985(19) 0.5117(7) 0.7588(7) 0.132(4) Uani 1 1 d G U . . .
H03V H 0.882425 0.531791 0.763482 0.159 Uiso 1 1 calc R U . . .
C03D C 1.172(2) 0.5369(7) 0.8023(6) 0.140(4) Uani 1 1 d G U . . .
H03Z H 1.174826 0.574156 0.836800 0.168 Uiso 1 1 calc R U . . .
C03O C 1.3421(19) 0.5075(8) 0.7954(6) 0.145(4) Uani 1 1 d G U . . .
H03 H 1.460775 0.524713 0.825197 0.173 Uiso 1 1 calc R U . . .
C03Z C 1.3382(19) 0.4530(8) 0.7450(7) 0.144(4) Uani 1 1 d G U . . .
H9 H 1.454326 0.432905 0.740276 0.173 Uiso 1 1 calc R U . . .
C03J C 0.265(4) 0.6554(9) 0.4691(9) 0.136(8) Uani 1 1 d . . . . .
H03E H 0.176757 0.675447 0.497956 0.204 Uiso 1 1 calc R U . . .
H03G H 0.402301 0.681394 0.480662 0.204 Uiso 1 1 calc R U . . .
H03I H 0.260632 0.606021 0.474677 0.204 Uiso 1 1 calc R U . . .
C03F C 0.450(3) 0.8286(8) 0.1404(8) 0.076(3) Uani 0.524(13) 1 d G U P A 1
H03F H 0.461982 0.785924 0.115003 0.091 Uiso 0.524(13) 1 calc R U P A 1
C03X C 0.608(2) 0.8647(9) 0.1863(8) 0.078(3) Uani 0.524(13) 1 d G U P A 1
H03X H 0.728141 0.846723 0.192388 0.094 Uiso 0.524(13) 1 calc R U P A 1
C02U C 0.590(2) 0.9271(8) 0.2235(8) 0.079(3) Uani 0.524(13) 1 d G U P A 1
H02U H 0.697612 0.951773 0.254875 0.095 Uiso 0.524(13) 1 calc R U P A 1
C01I C 0.413(3) 0.9534(7) 0.2146(8) 0.078(3) Uani 0.524(13) 1 d G U P A 1
H01I H 0.400927 0.996025 0.239978 0.093 Uiso 0.524(13) 1 calc R U P A 1
C03K C 0.255(2) 0.9173(9) 0.1686(9) 0.075(2) Uani 0.524(13) 1 d G U P A 1
H03K H 0.134767 0.935227 0.162594 0.090 Uiso 0.524(13) 1 calc R U P A 1
C030 C 0.273(2) 0.8549(9) 0.1315(9) 0.074(2) Uani 0.524(13) 1 d G U P A 1
C03M C 0.390(6) 0.6169(13) 0.1686(11) 0.159(12) Uani 1 1 d . . . . .
H03M H 0.449685 0.590455 0.136875 0.191 Uiso 1 1 calc R U . . .
C03U C -0.191(2) 0.9932(8) 0.0405(9) 0.078(2) Uani 0.498(11) 1 d G U P D 1
H03U H -0.333200 0.988686 0.035538 0.094 Uiso 0.498(11) 1 calc R U P D 1
C033 C -0.104(2) 0.9388(7) 0.0139(8) 0.076(2) Uani 0.498(11) 1 d G U P D 1
H033 H -0.185640 0.896968 -0.009159 0.091 Uiso 0.498(11) 1 calc R U P D 1
C00J C 0.104(3) 0.9454(7) 0.0211(9) 0.074(2) Uani 0.498(11) 1 d G U P D 1
C02F C 0.224(2) 1.0065(9) 0.0549(9) 0.075(2) Uani 0.498(11) 1 d G U P D 1
H02F H 0.365402 1.011090 0.059851 0.090 Uiso 0.498(11) 1 calc R U P D 1
C03B C 0.136(2) 1.0610(7) 0.0815(8) 0.076(2) Uani 0.498(11) 1 d G U P D 1
H03D H 0.217845 1.102809 0.104548 0.091 Uiso 0.498(11) 1 calc R U P D 1
C021 C -0.072(2) 1.0544(7) 0.0742(9) 0.077(2) Uani 0.498(11) 1 d G U P D 1
H021 H -0.131455 1.091609 0.092391 0.093 Uiso 0.498(11) 1 calc R U P D 1
C03V C 0.598(5) 0.162(2) 1.1643(11) 0.214(17) Uani 1 1 d . . . . .
H03O H 0.596798 0.111096 1.159275 0.257 Uiso 1 1 calc R U . . .
H03P H 0.735302 0.185608 1.183619 0.257 Uiso 1 1 calc R U . . .
C03W C 0.474(4) 0.1757(16) 1.2101(11) 0.174(11) Uani 1 1 d . . . . .
H03W H 0.481321 0.156020 1.250274 0.209 Uiso 1 1 calc R U . . .
C03Y C 0.178(3) 1.0698(9) 0.3794(9) 0.089(5) Uani 0.507(17) 1 d G U P C 1
H03Y H 0.309814 1.061055 0.390053 0.106 Uiso 0.507(17) 1 calc R U P C 1
C11 C 0.151(3) 1.1274(8) 0.3482(9) 0.093(5) Uani 0.507(17) 1 d G U P C 1
H11 H 0.263640 1.158120 0.337578 0.111 Uiso 0.507(17) 1 calc R U P C 1
C037 C -0.041(3) 1.1402(8) 0.3326(9) 0.096(5) Uani 0.507(17) 1 d G U P C 1
H037 H -0.059970 1.179611 0.311279 0.115 Uiso 0.507(17) 1 calc R U P C 1
C1 C -0.206(3) 1.0953(10) 0.3481(11) 0.098(5) Uani 0.507(17) 1 d G U P C 1
H1 H -0.337409 1.104039 0.337456 0.117 Uiso 0.507(17) 1 calc R U P C 1
C02K C -0.179(3) 1.0377(9) 0.3793(10) 0.093(5) Uani 0.507(17) 1 d G U P C 1
H02K H -0.291239 1.006975 0.389931 0.112 Uiso 0.507(17) 1 calc R U P C 1
C02I C 0.014(3) 1.0249(8) 0.3949(9) 0.089(5) Uani 0.507(17) 1 d G U P C 1
C041 C -0.297(3) 0.4470(9) 0.0556(10) 0.094(4) Uani 0.479(17) 1 d G U P E 1
H041 H -0.212276 0.419138 0.074766 0.113 Uiso 0.479(17) 1 calc R U P E 1
C3 C -0.218(3) 0.5009(10) 0.0219(11) 0.093(4) Uani 0.479(17) 1 d G U P E 1
H3 H -0.078614 0.509891 0.017970 0.112 Uiso 0.479(17) 1 calc R U P E 1
C02D C -0.343(4) 0.5417(9) -0.0061(11) 0.093(3) Uani 0.479(17) 1 d G U P E 1
C02Z C -0.547(4) 0.5286(12) -0.0004(13) 0.094(4) Uani 0.479(17) 1 d G U P E 1
H02Z H -0.631878 0.556417 -0.019565 0.112 Uiso 0.479(17) 1 calc R U P E 1
C02Q C -0.626(3) 0.4746(13) 0.0333(13) 0.095(4) Uani 0.479(17) 1 d G U P E 1
H02Q H -0.765543 0.465664 0.037231 0.114 Uiso 0.479(17) 1 calc R U P E 1
C028 C -0.501(4) 0.4339(10) 0.0613(11) 0.095(4) Uani 0.479(17) 1 d G U P E 1
H028 H -0.555746 0.397024 0.084397 0.114 Uiso 0.479(17) 1 calc R U P E 1
C042 C -0.331(3) 0.4784(9) 0.1084(8) 0.094(4) Uani 0.521(16) 1 d G U P E 2
H042 H -0.246158 0.472845 0.146225 0.113 Uiso 0.521(16) 1 calc R U P E 2
C10 C -0.273(2) 0.5326(8) 0.0721(9) 0.093(4) Uani 0.521(16) 1 d G U P E 2
H10 H -0.149124 0.564075 0.085094 0.112 Uiso 0.521(16) 1 calc R U P E 2
C24 C -0.397(2) 0.5408(7) 0.0167(8) 0.076(8) Uani 0.521(16) 1 d G . P E 2
C25 C -0.579(2) 0.4948(8) -0.0023(7) 0.069(6) Uani 0.521(16) 1 d G . P E 2
H25 H -0.663257 0.500451 -0.040166 0.083 Uiso 0.521(16) 1 calc R U P E 2
C1A C -0.636(2) 0.4407(8) 0.0340(8) 0.082(8) Uani 0.521(16) 1 d G . P E 2
H1A H -0.760294 0.409221 0.020963 0.098 Uiso 0.521(16) 1 calc R U P E 2
C23 C -0.512(3) 0.4325(7) 0.0893(8) 0.096(10) Uani 0.521(16) 1 d G . P E 2
H23 H -0.551747 0.395416 0.114159 0.116 Uiso 0.521(16) 1 calc R U P E 2
C5 C -0.260(2) 0.9741(8) -0.0128(8) 0.078(2) Uani 0.502(11) 1 d G U P D 2
H5 H -0.389475 0.960341 -0.036896 0.094 Uiso 0.502(11) 1 calc R U P D 2
C0 C -0.117(3) 0.9318(7) -0.0206(7) 0.075(2) Uani 0.502(11) 1 d G U P D 2
H0 H -0.149302 0.889056 -0.050085 0.090 Uiso 0.502(11) 1 calc R U P D 2
C9 C 0.073(2) 0.9520(8) 0.0146(9) 0.075(2) Uani 0.502(11) 1 d G U P D 2
C8 C 0.121(2) 1.0146(9) 0.0577(8) 0.075(2) Uani 0.502(11) 1 d G U P D 2
H8 H 0.250471 1.028363 0.081805 0.090 Uiso 0.502(11) 1 calc R U P D 2
C7 C -0.022(3) 1.0569(7) 0.0655(8) 0.077(2) Uani 0.502(11) 1 d G U P D 2
H7 H 0.010300 1.099649 0.094994 0.093 Uiso 0.502(11) 1 calc R U P D 2
C6 C -0.212(2) 1.0367(7) 0.0303(8) 0.078(3) Uani 0.502(11) 1 d G U P D 2
H6 H -0.309673 1.065639 0.035644 0.094 Uiso 0.502(11) 1 calc R U P D 2
C12 C 0.150(5) 0.9219(14) 0.1722(13) 0.075(3) Uani 0.476(13) 1 d . U P A 2
H12 H 0.017118 0.929245 0.160619 0.090 Uiso 0.476(13) 1 calc R U P A 2
C13 C 0.223(5) 0.8685(15) 0.1351(14) 0.074(2) Uani 0.476(13) 1 d . U P A 2
C14 C 0.414(5) 0.8589(15) 0.1527(14) 0.076(2) Uani 0.476(13) 1 d . U P A 2
H14 H 0.463031 0.822209 0.128546 0.091 Uiso 0.476(13) 1 calc R U P A 2
C20 C 0.541(5) 0.9024(15) 0.2059(13) 0.078(3) Uani 0.476(13) 1 d . U P A 2
H20 H 0.673831 0.895245 0.216792 0.094 Uiso 0.476(13) 1 calc R U P A 2
C16 C 0.471(5) 0.9545(15) 0.2414(14) 0.079(3) Uani 0.476(13) 1 d . U P A 2
H16 H 0.555405 0.984523 0.276751 0.094 Uiso 0.476(13) 1 calc R U P A 2
C17 C 0.269(5) 0.9635(14) 0.2250(13) 0.077(3) Uani 0.476(13) 1 d . U P A 2
H17 H 0.217076 0.998374 0.250798 0.093 Uiso 0.476(13) 1 calc R U P A 2
C21 C -0.336(3) 0.6052(9) 0.4322(9) 0.090(3) Uani 0.509(12) 1 d G U P B 1
H21 H -0.422513 0.622982 0.460809 0.108 Uiso 0.509(12) 1 calc R U P B 1
C18 C -0.404(2) 0.5425(8) 0.3902(10) 0.092(3) Uani 0.509(12) 1 d G U P B 1
H18 H -0.535861 0.517428 0.390183 0.110 Uiso 0.509(12) 1 calc R U P B 1
C15 C -0.277(3) 0.5165(7) 0.3483(9) 0.091(3) Uani 0.509(12) 1 d G U P B 1
H15 H -0.323211 0.473658 0.319669 0.109 Uiso 0.509(12) 1 calc R U P B 1
C4 C -0.084(3) 0.5532(9) 0.3484(9) 0.087(3) Uani 0.509(12) 1 d G U P B 1
H4 H 0.002789 0.535442 0.319780 0.104 Uiso 0.509(12) 1 calc R U P B 1
C22 C -0.016(2) 0.6159(9) 0.3904(10) 0.085(3) Uani 0.509(12) 1 d G U P B 1
C19 C -0.143(3) 0.6419(7) 0.4322(8) 0.087(3) Uani 0.509(12) 1 d G U P B 1
H19 H -0.096508 0.684766 0.460920 0.104 Uiso 0.509(12) 1 calc R U P B 1
C21A C -0.358(2) 0.5785(9) 0.3607(10) 0.092(3) Uani 0.491(12) 1 d G U P B 2
H21A H -0.485529 0.589012 0.367631 0.110 Uiso 0.491(12) 1 calc R U P B 2
C19A C -0.185(3) 0.6277(7) 0.3842(10) 0.088(3) Uani 0.491(12) 1 d G U P B 2
H19A H -0.195084 0.671946 0.407093 0.106 Uiso 0.491(12) 1 calc R U P B 2
C22A C 0.002(2) 0.6123(8) 0.3740(10) 0.084(3) Uani 0.491(12) 1 d G U P B 2
C4A C 0.017(2) 0.5476(10) 0.3405(10) 0.085(3) Uani 0.491(12) 1 d G U P B 2
H4A H 0.144562 0.537051 0.333582 0.102 Uiso 0.491(12) 1 calc R U P B 2
C15A C -0.156(3) 0.4983(7) 0.3171(9) 0.088(3) Uani 0.491(12) 1 d G U P B 2
H15A H -0.145880 0.454116 0.294120 0.106 Uiso 0.491(12) 1 calc R U P B 2
C18A C -0.343(2) 0.5138(8) 0.3272(10) 0.092(3) Uani 0.491(12) 1 d G U P B 2
H18A H -0.460927 0.480095 0.311144 0.110 Uiso 0.491(12) 1 calc R U P B 2
C26 C -0.078(3) 1.1291(7) 0.2969(8) 0.082(5) Uani 0.493(17) 1 d G U P C 2
H26 H -0.089734 1.167005 0.272589 0.098 Uiso 0.493(17) 1 calc R U P C 2
C1D C -0.175(3) 1.1232(8) 0.3531(9) 0.080(5) Uani 0.493(17) 1 d G U P C 2
H1D H -0.251873 1.157095 0.367252 0.096 Uiso 0.493(17) 1 calc R U P C 2
C1C C -0.158(3) 1.0677(8) 0.3887(8) 0.077(5) Uani 0.493(17) 1 d G U P C 2
H1C H -0.224155 1.063719 0.427116 0.092 Uiso 0.493(17) 1 calc R U P C 2
C1B C -0.046(3) 1.0182(7) 0.3680(8) 0.076(5) Uani 0.493(17) 1 d G U P C 2
C2 C 0.051(3) 1.0240(7) 0.3118(8) 0.078(5) Uani 0.493(17) 1 d G U P C 2
H2 H 0.127840 0.990161 0.297654 0.094 Uiso 0.493(17) 1 calc R U P C 2
C11A C 0.034(3) 1.0795(8) 0.2762(7) 0.081(5) Uani 0.493(17) 1 d G U P C 2
H11A H 0.100125 1.083537 0.237789 0.098 Uiso 0.493(17) 1 calc R U P C 2

loop_
_atom_site_aniso_label
_atom_site_aniso_U_11
_atom_site_aniso_U_22
_atom_site_aniso_U_33
_atom_site_aniso_U_23
_atom_site_aniso_U_13
_atom_site_aniso_U_12
O001 0.089(6) 0.082(6) 0.068(5) 0.006(4) 0.010(4) 0.010(5)
O002 0.120(8) 0.088(6) 0.074(6) -0.010(5) 0.001(5) 0.040(6)
O003 0.085(5) 0.069(5) 0.117(6) 0.022(5) 0.004(5) 0.011(4)
N004 0.111(9) 0.048(5) 0.068(6) 0.008(4) 0.023(6) 0.010(5)
N005 0.094(8) 0.048(5) 0.053(5) 0.006(4) 0.004(4) 0.002(5)
N006 0.085(6) 0.047(5) 0.056(5) 0.017(4) 0.007(4) 0.013(4)
O007 0.094(8) 0.093(7) 0.113(8) -0.020(6) 0.000(6) 0.013(6)
N008 0.101(4) 0.065(3) 0.054(3) 0.017(3) 0.013(3) 0.021(3)
O009 0.173(10) 0.049(5) 0.080(6) 0.010(4) 0.007(6) -0.007(6)
C00A 0.100(4) 0.057(3) 0.055(3) 0.009(3) 0.009(3) 0.018(3)
O00B 0.092(7) 0.080(6) 0.132(8) 0.041(6) 0.009(6) 0.030(5)
C00C 0.112(10) 0.046(6) 0.050(6) 0.009(5) 0.001(6) 0.005(6)
N00D 0.088(7) 0.050(5) 0.108(8) 0.019(5) 0.008(6) 0.012(5)
N00E 0.103(9) 0.050(5) 0.081(7) 0.013(5) -0.003(6) 0.000(5)
C00F 0.086(8) 0.054(6) 0.052(6) 0.013(5) 0.011(5) 0.013(6)
C00G 0.111(4) 0.063(4) 0.061(4) 0.016(3) 0.013(3) 0.024(3)
C00H 0.096(9) 0.058(7) 0.062(7) 0.016(5) 0.015(6) 0.001(6)
N00I 0.100(7) 0.051(5) 0.063(6) 0.011(4) 0.005(5) 0.012(5)
C00K 0.105(5) 0.054(4) 0.067(4) 0.012(3) 0.003(4) 0.016(4)
N00L 0.121(4) 0.054(3) 0.069(4) 0.009(3) -0.010(4) 0.017(3)
O00M 0.192(9) 0.077(5) 0.084(6) -0.003(5) 0.015(6) 0.061(6)
C00N 0.107(11) 0.059(7) 0.062(7) 0.013(6) 0.007(6) 0.019(6)
C00O 0.097(4) 0.061(3) 0.051(3) 0.014(3) 0.009(3) 0.012(3)
C00P 0.083(8) 0.057(6) 0.057(6) 0.008(5) 0.010(5) 0.009(5)
C00Q 0.090(8) 0.059(6) 0.059(6) 0.019(5) 0.003(5) 0.013(6)
C00R 0.085(8) 0.048(5) 0.051(6) 0.014(4) -0.003(5) 0.007(5)
C00S 0.101(10) 0.048(6) 0.062(7) 0.015(5) 0.006(6) 0.001(6)
O00T 0.133(9) 0.097(7) 0.089(7) 0.025(6) -0.020(6) -0.029(7)
C00U 0.107(10) 0.067(7) 0.047(6) 0.009(5) 0.004(6) -0.008(6)
C00V 0.079(7) 0.062(6) 0.057(6) 0.015(5) 0.000(5) 0.007(5)
C00W 0.091(8) 0.061(7) 0.050(6) -0.002(5) 0.001(5) 0.010(6)
C00X 0.118(5) 0.077(5) 0.070(4) 0.025(4) 0.029(4) 0.035(4)
C00Y 0.104(11) 0.064(8) 0.083(9) 0.018(6) 0.012(7) 0.021(7)
C00Z 0.125(6) 0.082(5) 0.075(5) 0.022(4) 0.031(4) 0.036(5)
C010 0.114(5) 0.080(4) 0.062(4) 0.023(3) 0.023(4) 0.034(4)
C011 0.105(10) 0.084(9) 0.058(7) 0.004(6) 0.011(6) 0.017(7)
C012 0.164(16) 0.062(8) 0.090(10) 0.026(7) 0.032(10) 0.027(9)
C013 0.130(11) 0.058(7) 0.059(7) -0.002(6) 0.008(7) 0.025(7)
C014 0.089(10) 0.059(7) 0.087(9) 0.009(6) -0.001(7) -0.005(6)
C015 0.086(9) 0.071(8) 0.086(9) 0.040(7) 0.007(7) 0.017(7)
C016 0.072(7) 0.052(6) 0.061(6) 0.013(5) 0.015(5) 0.009(5)
C017 0.116(11) 0.054(6) 0.049(6) -0.001(5) 0.007(6) 0.009(6)
C018 0.083(8) 0.054(6) 0.058(6) 0.017(5) 0.010(5) 0.019(5)
C019 0.127(13) 0.087(9) 0.063(8) 0.008(7) 0.012(8) 0.001(9)
C01A 0.140(14) 0.084(9) 0.065(8) 0.017(7) 0.025(8) 0.032(9)
C01C 0.122(11) 0.069(8) 0.058(7) 0.015(6) 0.009(7) 0.004(7)
C01D 0.129(5) 0.059(4) 0.065(4) 0.010(3) 0.004(4) 0.027(4)
C01E 0.124(11) 0.079(8) 0.066(8) 0.008(6) 0.021(7) 0.028(8)
C01F 0.100(10) 0.064(7) 0.073(8) 0.014(6) -0.001(7) 0.022(7)
C01G 0.075(8) 0.065(7) 0.117(11) 0.023(7) 0.013(7) 0.007(6)
C01H 0.117(11) 0.054(7) 0.075(8) 0.002(6) -0.007(7) 0.019(7)
C01J 0.192(17) 0.043(6) 0.109(11) 0.018(7) 0.084(11) 0.029(8)
C01K 0.111(10) 0.055(7) 0.068(7) 0.017(6) 0.001(7) 0.005(6)
C01L 0.107(4) 0.066(4) 0.063(4) 0.022(3) 0.020(3) 0.017(3)
C01M 0.123(6) 0.094(5) 0.064(4) 0.019(4) 0.021(4) 0.036(5)
C01N 0.127(13) 0.059(8) 0.096(10) 0.010(7) 0.006(8) 0.013(8)
C01O 0.121(11) 0.074(8) 0.053(7) 0.017(6) 0.009(7) 0.017(7)
C01P 0.100(10) 0.049(6) 0.104(10) 0.021(6) 0.021(8) 0.023(6)
C01Q 0.082(8) 0.074(8) 0.098(10) 0.033(7) 0.005(7) 0.001(6)
C01R 0.161(16) 0.068(9) 0.074(10) 0.009(7) -0.038(10) 0.000(9)
C01S 0.113(11) 0.081(9) 0.092(10) 0.018(7) 0.021(8) 0.038(8)
C01T 0.174(18) 0.054(8) 0.063(8) 0.006(6) -0.006(9) -0.018(9)
C01U 0.117(11) 0.067(7) 0.071(8) 0.010(6) -0.022(7) 0.004(7)
C01V 0.083(8) 0.065(7) 0.073(8) 0.011(6) 0.005(6) 0.010(6)
C01W 0.184(18) 0.052(7) 0.062(8) -0.007(6) 0.001(9) 0.011(9)
C01X 0.189(16) 0.058(7) 0.044(6) 0.006(5) 0.000(8) 0.020(8)
C01Y 0.110(11) 0.062(7) 0.103(11) 0.020(7) 0.028(8) 0.017(7)
C01Z 0.155(18) 0.067(10) 0.130(15) 0.002(9) 0.040(13) -0.013(11)
C020 0.087(8) 0.048(6) 0.067(7) 0.006(5) 0.000(6) 0.010(5)
C022 0.113(11) 0.060(7) 0.084(8) 0.023(6) 0.024(7) 0.019(7)
C023 0.107(4) 0.071(4) 0.058(3) 0.021(3) 0.018(3) 0.031(3)
C024 0.097(9) 0.049(6) 0.094(9) 0.014(6) 0.006(7) 0.003(6)
C025 0.108(11) 0.067(8) 0.088(9) 0.001(7) 0.018(8) -0.008(7)
C026 0.135(12) 0.053(7) 0.079(9) 0.005(6) 0.022(8) 0.011(7)
C027 0.116(12) 0.084(10) 0.087(9) 0.025(7) 0.021(8) 0.002(8)
C029 0.177(19) 0.065(9) 0.067(9) 0.000(7) 0.008(10) 0.000(10)
C02B 0.127(13) 0.058(7) 0.079(9) 0.019(7) -0.012(8) 0.000(8)
C02C 0.114(14) 0.070(9) 0.19(2) 0.001(11) 0.001(12) 0.030(9)
C02E 0.099(10) 0.059(7) 0.089(9) 0.013(6) 0.025(7) 0.001(7)
C02G 0.108(12) 0.122(13) 0.111(13) 0.019(11) 0.045(10) 0.006(10)
C02H 0.129(6) 0.060(4) 0.086(5) 0.011(4) -0.021(5) 0.011(4)
C02J 0.156(17) 0.076(10) 0.087(10) 0.003(8) -0.004(10) 0.047(11)
C02L 0.079(8) 0.061(7) 0.071(7) 0.005(6) 0.008(6) 0.012(6)
C02M 0.126(14) 0.091(10) 0.074(9) -0.008(8) 0.018(8) 0.007(9)
C02N 0.131(13) 0.104(12) 0.058(8) 0.008(8) -0.003(8) -0.047(10)
C02O 0.132(6) 0.098(5) 0.071(5) 0.016(4) 0.023(4) 0.035(5)
C02P 0.141(15) 0.063(8) 0.075(9) 0.003(6) 0.022(9) 0.010(8)
C02R 0.162(16) 0.072(9) 0.074(9) 0.015(7) 0.007(10) 0.025(9)
C02S 0.158(16) 0.123(13) 0.068(9) 0.022(9) 0.031(9) 0.039(12)
C02T 0.133(6) 0.092(5) 0.073(5) 0.017(4) 0.029(4) 0.037(5)
C02V 0.153(13) 0.054(7) 0.073(8) 0.021(6) -0.006(8) 0.027(8)
C02W 0.22(2) 0.062(9) 0.102(12) 0.008(8) 0.063(14) -0.004(13)
C02X 0.142(15) 0.086(10) 0.109(12) 0.028(9) 0.013(10) -0.004(9)
C02Y 0.125(7) 0.131(7) 0.096(6) 0.027(6) 0.004(5) 0.002(6)
C03R 0.128(7) 0.139(7) 0.098(6) 0.031(6) -0.004(5) -0.001(6)
C03T 0.124(7) 0.131(7) 0.091(6) 0.029(5) -0.008(5) -0.002(6)
C01B 0.114(7) 0.114(7) 0.083(6) 0.020(5) -0.006(5) 0.004(5)
C03P 0.117(7) 0.125(7) 0.088(6) 0.010(5) 0.000(5) 0.001(6)
C038 0.121(7) 0.130(7) 0.095(6) 0.015(6) 0.008(5) 0.001(6)
C031 0.18(2) 0.092(11) 0.071(10) -0.002(8) 0.009(12) 0.020(12)
C034 0.23(2) 0.101(13) 0.098(12) 0.042(11) 0.073(14) 0.064(14)
C035 0.20(2) 0.058(9) 0.139(16) 0.022(9) 0.037(14) 0.053(12)
C036 0.155(9) 0.097(8) 0.088(7) 0.037(6) 0.054(7) 0.045(7)
C039 0.138(15) 0.093(13) 0.145(16) 0.014(11) -0.001(12) 0.053(11)
C03A 0.147(16) 0.062(9) 0.120(13) -0.003(9) 0.002(11) -0.002(10)
C03C 0.177(19) 0.075(10) 0.120(14) 0.010(9) 0.030(13) 0.049(12)
C03G 0.159(17) 0.26(3) 0.057(9) 0.009(12) 0.011(9) 0.127(19)
C03H 0.33(4) 0.052(8) 0.055(9) -0.009(7) 0.005(14) 0.027(14)
C03I 0.142(8) 0.153(8) 0.097(6) -0.011(6) 0.025(6) -0.003(7)
C032 0.138(8) 0.140(8) 0.093(6) -0.010(6) 0.033(6) -0.003(7)
C03E 0.145(8) 0.141(8) 0.097(6) -0.006(6) 0.034(6) -0.009(7)
C03D 0.153(8) 0.149(8) 0.101(6) -0.005(6) 0.031(6) -0.015(7)
C03O 0.153(8) 0.160(9) 0.102(6) -0.005(6) 0.028(6) -0.014(7)
C03Z 0.148(8) 0.164(9) 0.103(7) -0.009(6) 0.024(6) -0.006(7)
C03J 0.21(2) 0.083(10) 0.097(12) 0.045(9) -0.047(12) -0.019(12)
C03F 0.099(6) 0.066(5) 0.059(5) 0.012(5) 0.003(5) 0.007(5)
C03X 0.100(6) 0.069(5) 0.061(5) 0.012(4) 0.002(4) 0.006(5)
C02U 0.102(6) 0.070(5) 0.061(5) 0.013(4) 0.003(5) 0.006(5)
C01I 0.102(6) 0.068(5) 0.060(5) 0.014(4) 0.003(5) 0.006(4)
C03K 0.101(5) 0.064(4) 0.057(4) 0.015(4) 0.006(4) 0.007(4)
C030 0.099(5) 0.063(4) 0.058(4) 0.013(4) 0.005(4) 0.008(4)
C03M 0.32(4) 0.097(16) 0.097(15) 0.048(13) 0.09(2) 0.07(2)
C03U 0.108(5) 0.059(4) 0.071(4) 0.019(4) 0.021(4) 0.015(4)
C033 0.107(5) 0.058(4) 0.067(4) 0.020(4) 0.021(4) 0.014(4)
C00J 0.106(5) 0.057(4) 0.064(4) 0.019(3) 0.022(4) 0.014(4)
C02F 0.107(5) 0.057(4) 0.065(4) 0.017(4) 0.022(4) 0.014(4)
C03B 0.107(5) 0.057(4) 0.069(5) 0.016(4) 0.022(5) 0.016(5)
C021 0.109(5) 0.058(4) 0.070(4) 0.017(4) 0.022(4) 0.016(4)
C03V 0.25(3) 0.36(4) 0.094(15) 0.034(19) 0.025(17) 0.23(3)
C03W 0.23(3) 0.25(3) 0.089(13) 0.054(16) 0.029(15) 0.15(2)
C03Y 0.137(12) 0.060(7) 0.076(9) 0.007(7) 0.032(8) 0.031(7)
C11 0.141(12) 0.063(8) 0.081(9) 0.006(7) 0.030(8) 0.030(8)
C037 0.143(12) 0.066(8) 0.084(9) 0.005(7) 0.026(9) 0.031(8)
C1 0.142(12) 0.067(8) 0.088(9) 0.003(7) 0.023(8) 0.031(8)
C02K 0.138(12) 0.064(8) 0.084(9) 0.005(7) 0.025(8) 0.031(8)
C02I 0.136(12) 0.059(8) 0.079(9) 0.006(7) 0.029(8) 0.032(8)
C041 0.126(7) 0.060(6) 0.087(7) 0.009(5) -0.008(6) 0.003(6)
C3 0.125(7) 0.059(6) 0.085(7) 0.009(5) -0.010(6) 0.006(6)
C02D 0.125(7) 0.059(5) 0.085(6) 0.008(5) -0.011(5) 0.006(5)
C02Z 0.126(8) 0.059(7) 0.086(7) 0.005(6) -0.007(7) 0.005(7)
C02Q 0.127(8) 0.061(7) 0.086(8) 0.005(6) -0.005(7) 0.004(7)
C028 0.127(8) 0.061(6) 0.087(7) 0.007(6) -0.006(7) 0.002(6)
C042 0.125(8) 0.060(6) 0.086(7) 0.009(5) -0.009(6) 0.004(6)
C10 0.125(7) 0.060(6) 0.086(6) 0.009(5) -0.009(6) 0.004(6)
C24 0.084(18) 0.050(12) 0.083(18) -0.001(11) -0.032(13) 0.017(11)
C25 0.100(18) 0.047(12) 0.060(13) 0.016(11) 0.005(12) 0.013(11)
C1A 0.11(2) 0.041(12) 0.11(2) 0.022(13) 0.050(17) 0.022(12)
C23 0.16(3) 0.066(15) 0.052(14) -0.001(12) 0.011(16) 0.006(17)
C5 0.108(5) 0.060(4) 0.071(5) 0.020(4) 0.020(5) 0.015(4)
C0 0.107(5) 0.057(4) 0.067(5) 0.019(4) 0.022(4) 0.015(4)
C9 0.106(5) 0.058(4) 0.065(4) 0.019(3) 0.022(4) 0.014(4)
C8 0.107(5) 0.056(4) 0.067(4) 0.018(4) 0.021(4) 0.016(4)
C7 0.108(5) 0.057(4) 0.070(4) 0.017(4) 0.021(4) 0.016(4)
C6 0.108(5) 0.058(4) 0.072(5) 0.019(4) 0.021(5) 0.016(4)
C12 0.102(6) 0.063(5) 0.058(5) 0.014(4) 0.006(5) 0.006(5)
C13 0.100(5) 0.063(4) 0.057(4) 0.014(4) 0.006(4) 0.007(4)
C14 0.100(5) 0.066(5) 0.059(4) 0.012(4) 0.003(4) 0.006(4)
C20 0.102(5) 0.068(5) 0.061(5) 0.011(4) 0.002(4) 0.005(4)
C16 0.102(6) 0.068(5) 0.061(5) 0.012(4) 0.002(5) 0.005(5)
C17 0.102(6) 0.067(5) 0.059(5) 0.012(4) 0.006(5) 0.006(5)
C21 0.108(7) 0.065(5) 0.093(6) 0.021(5) -0.008(6) 0.008(5)
C18 0.109(7) 0.066(5) 0.095(7) 0.020(5) -0.009(6) 0.006(5)
C15 0.108(7) 0.065(4) 0.093(6) 0.018(4) -0.011(5) 0.006(5)
C4 0.106(7) 0.060(4) 0.089(6) 0.019(4) -0.010(5) 0.008(5)
C22 0.105(7) 0.059(4) 0.088(6) 0.021(4) -0.010(5) 0.009(4)
C19 0.106(7) 0.060(5) 0.090(7) 0.022(5) -0.008(6) 0.008(5)
C21A 0.108(7) 0.066(5) 0.095(6) 0.018(5) -0.009(5) 0.006(5)
C19A 0.106(7) 0.061(4) 0.092(6) 0.020(5) -0.009(5) 0.008(4)
C22A 0.104(7) 0.058(4) 0.087(6) 0.020(5) -0.010(5) 0.011(5)
C4A 0.105(7) 0.058(5) 0.087(6) 0.020(5) -0.010(6) 0.009(5)
C15A 0.108(7) 0.061(5) 0.090(6) 0.020(5) -0.010(6) 0.007(5)
C18A 0.109(7) 0.065(5) 0.094(7) 0.019(5) -0.010(6) 0.006(5)
C26 0.116(10) 0.053(7) 0.083(8) 0.021(6) 0.022(7) 0.022(6)
C1D 0.114(10) 0.047(7) 0.086(8) 0.021(7) 0.020(7) 0.022(7)
C1C 0.112(10) 0.046(7) 0.081(8) 0.022(7) 0.024(7) 0.022(6)
C1B 0.112(10) 0.048(7) 0.077(8) 0.022(6) 0.028(7) 0.024(6)
C2 0.114(10) 0.052(7) 0.078(8) 0.021(6) 0.030(7) 0.024(6)
C11A 0.117(10) 0.055(7) 0.081(8) 0.023(6) 0.026(7) 0.022(6)

loop_
_atom_type_symbol
_atom_type_description
_atom_type_scat_dispersion_real
_atom_type_scat_dispersion_imag
_atom_type_scat_source
C C 0.0181 0.0091 'International Tables Vol C Tables 4.2.6.8 and 6.1.1.4'
H H 0.0000 0.0000 'International Tables Vol C Tables 4.2.6.8 and 6.1.1.4'
N N 0.0311 0.0180 'International Tables Vol C Tables 4.2.6.8 and 6.1.1.4'
O O 0.0492 0.0322 'International Tables Vol C Tables 4.2.6.8 and 6.1.1.4'

loop_
_geom_angle_atom_site_label_1
_geom_angle_atom_site_label_2
_geom_angle_atom_site_label_3
_geom_angle
_geom_angle_site_symmetry_1
_geom_angle_site_symmetry_3
_geom_angle_publ_flag
C00S N004 C015 111.0(10) . . ?
C00S N004 C01J 124.6(12) . . ?
C015 N004 C01J 124.2(14) . . ?
C00F N005 C00U 123.1(11) . . ?
C00N N005 C00F 113.0(10) . . ?
C00N N005 C00U 123.7(10) . . ?
C00R N006 C00Q 112.3(8) . . ?
C00V N006 C00Q 115.4(9) . . ?
C00V N006 C00R 108.7(8) . . ?
C00O N008 C01L 112.9(9) . . ?
C023 N008 C00O 106.9(9) . . ?
C023 N008 C01L 112.0(10) . . ?
C00G C00A H00A 110.7 . . ?
C00G C00A C00O 107.2(10) . . ?
C00K C00A H00A 110.7 . . ?
C00K C00A C00G 106.1(10) . . ?
C00K C00A C00O 111.2(10) . . ?
C00O C00A H00A 110.7 . . ?
C01A C00C C00R 121.5(10) . . ?
C01X C00C C00R 118.1(13) . . ?
C01X C00C C01A 120.4(14) . . ?
C01G N00D C01Y 116.1(11) . . ?
C01G N00D C024 109.6(10) . . ?
C024 N00D C01Y 114.1(10) . . ?
C014 N00E C01H 123.6(12) . . ?
C02B N00E C014 111.9(12) . . ?
C02B N00E C01H 124.5(11) . . ?
O001 C00F N005 124.7(12) . . ?
O001 C00F C016 127.7(11) . . ?
N005 C00F C016 107.6(11) . . ?
C00A C00G H00G 111.7 . . ?
C00A C00G C01D 102.5(11) . . ?
C00A C00G C023 104.1(9) . . ?
C01D C00G H00G 111.7 . . ?
C01D C00G C023 114.5(10) . . ?
C023 C00G H00G 111.7 . . ?
C019 C00H C01C 117.1(13) . . ?
C019 C00H C01V 122.7(12) . . ?
C01C C00H C01V 120.1(13) . . ?
C01V N00I C00P 114.2(9) . . ?
C02L N00I C00P 110.8(9) . . ?
C02L N00I C01V 113.9(10) . . ?
O003 C00K C00A 129.2(12) . . ?
O003 C00K N00L 123.5(13) . . ?
N00L C00K C00A 107.3(12) . . ?
C00K N00L C02H 124.6(13) . . ?
C01D N00L C00K 112.1(11) . . ?
C01D N00L C02H 123.3(12) . . ?
O002 C00N N005 123.0(12) . . ?
O002 C00N C00W 127.7(14) . . ?
N005 C00N C00W 109.3(11) . . ?
N008 C00O C00A 100.5(9) . . ?
N008 C00O H00O 111.5 . . ?
N008 C00O H00B 105.2 . . ?
N008 C00O C030 113.9(12) . . ?
N008 C00O C13 120.5(14) . . ?
C00A C00O H00O 111.5 . . ?
C00A C00O H00B 105.2 . . ?
C00A C00O C030 107.3(11) . . ?
C030 C00O H00O 111.5 . . ?
C13 C00O C00A 118.7(14) . . ?
C13 C00O H00B 105.2 . . ?
N00I C00P H00P 108.0 . . ?
N00I C00P C016 102.9(9) . . ?
N00I C00P C017 117.6(10) . . ?
C016 C00P H00P 108.0 . . ?
C017 C00P H00P 108.0 . . ?
C017 C00P C016 111.8(9) . . ?
N006 C00Q H00Q 110.4 . . ?
N006 C00Q H00C 106.4 . . ?
N006 C00Q C22 109.9(11) . . ?
C03J C00Q N006 113.9(10) . . ?
C03J C00Q H00Q 110.4 . . ?
C03J C00Q H00C 106.4 . . ?
C03J C00Q C22 101.6(13) . . ?
C22 C00Q H00Q 110.4 . . ?
C22A C00Q N006 110.4(11) . . ?
C22A C00Q H00C 106.4 . . ?
C22A C00Q C03J 112.9(13) . . ?
N006 C00R C00C 117.9(9) . . ?
N006 C00R H00R 108.2 . . ?
N006 C00R C018 101.4(8) . . ?
C00C C00R H00R 108.2 . . ?
C00C C00R C018 112.4(9) . . ?
C018 C00R H00R 108.2 . . ?
N004 C00S C020 109.0(10) . . ?
O009 C00S N004 122.5(13) . . ?
O009 C00S C020 128.4(14) . . ?
N005 C00U H00D 109.1 . . ?
N005 C00U H00E 109.1 . . ?
N005 C00U C011 112.4(10) . . ?
H00D C00U H00E 107.9 . . ?
C011 C00U H00D 109.1 . . ?
C011 C00U H00E 109.1 . . ?
N006 C00V H00V 109.0 . . ?
N006 C00V C01K 111.9(10) . . ?
N006 C00V C020 104.3(8) . . ?
C01K C00V H00V 109.0 . . ?
C01K C00V C020 113.5(9) . . ?
C020 C00V H00V 109.0 . . ?
C00N C00W H00W 111.9 . . ?
C00N C00W C016 102.7(10) . . ?
C00N C00W C02L 113.4(9) . . ?
C016 C00W H00W 111.9 . . ?
C016 C00W C02L 104.6(9) . . ?
C02L C00W H00W 111.9 . . ?
C00Z C00X H00X 120.0 . . ?
C00Z C00X C010 120.0(14) . . ?
C010 C00X H00X 120.0 . . ?
C026 C00Y C024 119.1(13) . . ?
C026 C00Y C02C 117.9(13) . . ?
C02C C00Y C024 123.0(13) . . ?
C00X C00Z H00Z 119.8 . . ?
C02T C00Z C00X 120.5(15) . . ?
C02T C00Z H00Z 119.8 . . ?
C00X C010 C023 118.7(13) . . ?
C01M C010 C00X 118.9(12) . . ?
C01M C010 C023 122.4(13) . . ?
C01E C011 C00U 122.5(14) . . ?
C01E C011 C03G 116.8(13) . . ?
C03G C011 C00U 120.6(13) . . ?
C022 C012 H012 121.0 . . ?
C02W C012 H012 121.0 . . ?
C02W C012 C022 118.1(18) . . ?
C017 C013 H013 119.0 . . ?
C017 C013 C01W 122.0(16) . . ?
C01W C013 H013 119.0 . . ?
O007 C014 N00E 123.3(14) . . ?
O007 C014 C01P 130.6(12) . . ?
N00E C014 C01P 105.9(12) . . ?
N004 C015 C018 108.2(12) . . ?
O00B C015 N004 122.2(13) . . ?
O00B C015 C018 129.6(13) . . ?
C00F C016 C00P 113.5(9) . . ?
C00F C016 C00W 106.2(9) . . ?
C00F C016 H016 109.9 . . ?
C00P C016 C00W 107.4(9) . . ?
C00P C016 H016 109.9 . . ?
C00W C016 H016 109.9 . . ?
C013 C017 C00P 118.3(13) . . ?
C025 C017 C00P 123.6(12) . . ?
C025 C017 C013 118.0(12) . . ?
C00R C018 H018 111.1 . . ?
C015 C018 C00R 112.3(10) . . ?
C015 C018 H018 111.1 . . ?
C015 C018 C020 105.0(10) . . ?
C020 C018 C00R 105.9(8) . . ?
C020 C018 H018 111.1 . . ?
C00H C019 H019 119.4 . . ?
C00H C019 C02G 121.3(14) . . ?
C02G C019 H019 119.4 . . ?
C00C C01A H01B 119.8 . . ?
C034 C01A C00C 120.3(17) . . ?
C034 C01A H01B 119.8 . . ?
C00H C01C H01G 119.2 . . ?
C02P C01C C00H 121.6(15) . . ?
C02P C01C H01G 119.2 . . ?
N00L C01D C00G 109.6(11) . . ?
O00M C01D C00G 128.1(15) . . ?
O00M C01D N00L 122.3(14) . . ?
C011 C01E H01H 119.6 . . ?
C011 C01E C02S 120.8(15) . . ?
C02S C01E H01H 119.6 . . ?
C01N C01F C01S 119.2(13) . . ?
C01N C01F C02L 122.6(13) . . ?
C01S C01F C02L 118.2(13) . . ?
N00D C01G H01J 108.9 . . ?
N00D C01G C01Q 104.6(10) . . ?
N00D C01G C02E 112.5(11) . . ?
C01Q C01G H01J 108.9 . . ?
C02E C01G H01J 108.9 . . ?
C02E C01G C01Q 112.8(12) . . ?
N00E C01H H01K 108.6 . . ?
N00E C01H H01P 108.6 . . ?
N00E C01H C01B 114.6(11) . . ?
H01K C01H H01P 107.6 . . ?
C01B C01H H01K 108.6 . . ?
C01B C01H H01P 108.6 . . ?
N004 C01J H01C 108.2 . . ?
N004 C01J H01D 108.2 . . ?
N004 C01J H01E 109.9 . . ?
N004 C01J H01F 109.9 . . ?
N004 C01J C1B 108.9(10) . . ?
H01C C01J H01D 107.4 . . ?
H01E C01J H01F 108.3 . . ?
C02I C01J N004 116.2(12) . . ?
C02I C01J H01C 108.2 . . ?
C02I C01J H01D 108.2 . . ?
C1B C01J H01E 109.9 . . ?
C1B C01J H01F 109.9 . . ?
C01O C01K C00V 119.7(12) . . ?
C01U C01K C00V 120.6(14) . . ?
C01U C01K C01O 119.6(14) . . ?
N008 C01L H01L 107.9 . . ?
N008 C01L H01A 109.8 . . ?
N008 C01L C9 109.8(11) . . ?
C036 C01L N008 114.3(11) . . ?
C036 C01L H01L 107.9 . . ?
C036 C01L H01A 109.8 . . ?
C036 C01L C9 103.1(11) . . ?
C00J C01L N008 108.8(12) . . ?
C00J C01L H01L 107.9 . . ?
C00J C01L C036 109.8(13) . . ?
C9 C01L H01A 109.8 . . ?
C010 C01M H01M 120.2 . . ?
C010 C01M C02O 119.6(15) . . ?
C02O C01M H01M 120.2 . . ?
C01F C01N H01N 119.4 . . ?
C01F C01N C03A 121.1(17) . . ?
C03A C01N H01N 119.4 . . ?
C01K C01O H01O 119.8 . . ?
C02R C01O C01K 120.3(15) . . ?
C02R C01O H01O 119.8 . . ?
C014 C01P H01Q 110.7 . . ?
C014 C01P C01Q 105.6(11) . . ?
C014 C01P C024 113.3(12) . . ?
C01Q C01P H01Q 110.7 . . ?
C01Q C01P C024 105.6(11) . . ?
C024 C01P H01Q 110.7 . . ?
C01G C01Q H01Y 111.8 . . ?
C01P C01Q C01G 104.8(11) . . ?
C01P C01Q H01Y 111.8 . . ?
C02B C01Q C01G 112.7(11) . . ?
C02B C01Q C01P 103.3(12) . . ?
C02B C01Q H01Y 111.8 . . ?
C01U C01R H01R 120.0 . . ?
C031 C01R H01R 120.0 . . ?
C031 C01R C01U 120.0(17) . . ?
C01F C01S H01S 119.9 . . ?
C01F C01S C03C 120.1(17) . . ?
C03C C01S H01S 119.9 . . ?
C01W C01T H01T 119.5 . . ?
C02N C01T H01T 119.5 . . ?
C02N C01T C01W 121.0(13) . . ?
C01K C01U C01R 120.1(18) . . ?
C01K C01U H01U 120.0 . . ?
C01R C01U H01U 120.0 . . ?
C00H C01V H01V 107.5 . . ?
C00H C01V C02V 109.7(11) . . ?
N00I C01V C00H 112.5(10) . . ?
N00I C01V H01V 107.5 . . ?
N00I C01V C02V 111.7(10) . . ?
C02V C01V H01V 107.5 . . ?
C013 C01W H01W 121.3 . . ?
C01T C01W C013 117.5(15) . . ?
C01T C01W H01W 121.3 . . ?
C00C C01X H01X 121.1 . . ?
C00C C01X C03H 117.8(19) . . ?
C03H C01X H01X 121.1 . . ?
N00D C01Y H01Z 108.2 . . ?
N00D C01Y C02X 112.7(12) . . ?
N00D C01Y C032 110.3(11) . . ?
C02X C01Y H01Z 108.2 . . ?
C02X C01Y C032 109.1(13) . . ?
C032 C01Y H01Z 108.2 . . ?
C027 C01Z H01 120.1 . . ?
C02W C01Z H01 120.1 . . ?
C02W C01Z C027 119.8(19) . . ?
C00S C020 C00V 112.1(10) . . ?
C00S C020 C018 103.6(10) . . ?
C00S C020 H020 112.1 . . ?
C00V C020 H020 112.1 . . ?
C018 C020 C00V 104.4(9) . . ?
C018 C020 H020 112.1 . . ?
C012 C022 H022 119.7 . . ?
C02E C022 C012 120.5(15) . . ?
C02E C022 H022 119.7 . . ?
N008 C023 C00G 104.7(10) . . ?
N008 C023 C010 113.0(10) . . ?
N008 C023 H023 108.2 . . ?
C00G C023 H023 108.2 . . ?
C010 C023 C00G 114.1(10) . . ?
C010 C023 H023 108.2 . . ?
N00D C024 C00Y 118.2(12) . . ?
N00D C024 C01P 102.1(10) . . ?
N00D C024 H024 108.2 . . ?
C00Y C024 C01P 111.4(11) . . ?
C00Y C024 H024 108.2 . . ?
C01P C024 H024 108.2 . . ?
C017 C025 H025 119.6 . . ?
C017 C025 C02N 120.9(15) . . ?
C02N C025 H025 119.6 . . ?
C00Y C026 H026 119.5 . . ?
C029 C026 C00Y 120.9(16) . . ?
C029 C026 H026 119.5 . . ?
C01Z C027 H027 119.9 . . ?
C02E C027 C01Z 120.2(18) . . ?
C02E C027 H027 119.9 . . ?
C026 C029 H029 120.1 . . ?
C02J C029 C026 119.7(15) . . ?
C02J C029 H029 120.1 . . ?
N00E C02B C01Q 109.1(12) . . ?
O00T C02B N00E 121.6(16) . . ?
O00T C02B C01Q 129.2(17) . . ?
C00Y C02C H02I 120.6 . . ?
C039 C02C C00Y 118.7(17) . . ?
C039 C02C H02I 120.6 . . ?
C022 C02E C01G 122.4(12) . . ?
C027 C02E C01G 118.4(14) . . ?
C027 C02E C022 119.2(13) . . ?
C019 C02G H02G 120.2 . . ?
C02M C02G C019 119.5(16) . . ?
C02M C02G H02G 120.2 . . ?
N00L C02H H02H 123.1 . . ?
N00L C02H H02A 109.4 . . ?
N00L C02H H02B 109.4 . . ?
N00L C02H C24 111.1(10) . . ?
H02A C02H H02B 108.0 . . ?
C02D C02H N00L 113.8(15) . . ?
C02D C02H H02H 123.1 . . ?
C24 C02H H02A 109.4 . . ?
C24 C02H H02B 109.4 . . ?
C029 C02J H02J 120.3 . . ?
C039 C02J C029 119.3(16) . . ?
C039 C02J H02J 120.3 . . ?
N00I C02L C00W 105.0(10) . . ?
N00I C02L C01F 113.5(10) . . ?
N00I C02L H02L 108.7 . . ?
C00W C02L H02L 108.7 . . ?
C01F C02L C00W 112.0(9) . . ?
C01F C02L H02L 108.7 . . ?
C02G C02M H02M 120.3 . . ?
C02P C02M C02G 119.4(15) . . ?
C02P C02M H02M 120.3 . . ?
C01T C02N C025 120.5(16) . . ?
C01T C02N H02N 119.7 . . ?
C025 C02N H02N 119.7 . . ?
C01M C02O H02O 120.2 . . ?
C02T C02O C01M 119.6(16) . . ?
C02T C02O H02O 120.2 . . ?
C01C C02P H02P 119.4 . . ?
C02M C02P C01C 121.1(14) . . ?
C02M C02P H02P 119.4 . . ?
C01O C02R H02R 120.1 . . ?
C031 C02R C01O 119.8(18) . . ?
C031 C02R H02R 120.1 . . ?
C01E C02S H02S 119.8 . . ?
C03W C02S C01E 120.4(17) . . ?
C03W C02S H02S 119.8 . . ?
C00Z C02T C02O 121.5(15) . . ?
C00Z C02T H02T 119.2 . . ?
C02O C02T H02T 119.2 . . ?
C01V C02V H02C 109.5 . . ?
C01V C02V H02D 109.5 . . ?
C01V C02V H02E 109.5 . . ?
H02C C02V H02D 109.5 . . ?
H02C C02V H02E 109.5 . . ?
H02D C02V H02E 109.5 . . ?
C012 C02W H02W 118.9 . . ?
C01Z C02W C012 122.1(17) . . ?
C01Z C02W H02W 118.9 . . ?
C01Y C02X H02V 109.5 . . ?
C01Y C02X H02X 109.5 . . ?
C01Y C02X H02Y 109.5 . . ?
H02V C02X H02X 109.5 . . ?
H02V C02X H02Y 109.5 . . ?
H02X C02X H02Y 109.5 . . ?
C03R C02Y H02 120.0 . . ?
C03R C02Y C038 120.0 . . ?
C038 C02Y H02 120.0 . . ?
C02Y C03R H03R 120.0 . . ?
C02Y C03R C03T 120.0 . . ?
C03T C03R H03R 120.0 . . ?
C03R C03T H03T 120.0 . . ?
C03R C03T C01B 120.0 . . ?
C01B C03T H03T 120.0 . . ?
C03T C01B C01H 119.3(9) . . ?
C03P C01B C01H 120.6(9) . . ?
C03P C01B C03T 120.0 . . ?
C01B C03P H03Q 120.0 . . ?
C01B C03P C038 120.0 . . ?
C038 C03P H03Q 120.0 . . ?
C02Y C038 H038 120.0 . . ?
C03P C038 C02Y 120.0 . . ?
C03P C038 H038 120.0 . . ?
C01R C031 H031 119.9 . . ?
C02R C031 C01R 120.1(16) . . ?
C02R C031 H031 119.9 . . ?
C01A C034 H034 119.4 . . ?
C03M C034 C01A 121(2) . . ?
C03M C034 H034 119.4 . . ?
C03A C035 H035 119.5 . . ?
C03A C035 C03C 120.9(16) . . ?
C03C C035 H035 119.5 . . ?
C01L C036 H03A 109.5 . . ?
C01L C036 H03B 109.5 . . ?
C01L C036 H03C 109.5 . . ?
H03A C036 H03B 109.5 . . ?
H03A C036 H03C 109.5 . . ?
H03B C036 H03C 109.5 . . ?
C02C C039 H039 118.3 . . ?
C02J C039 C02C 123(2) . . ?
C02J C039 H039 118.3 . . ?
C01N C03A H03J 120.2 . . ?
C035 C03A C01N 119.6(18) . . ?
C035 C03A H03J 120.2 . . ?
C01S C03C H03L 120.5 . . ?
C035 C03C C01S 119.0(18) . . ?
C035 C03C H03L 120.5 . . ?
C011 C03G H03N 119.8 . . ?
C03V C03G C011 120.4(16) . . ?
C03V C03G H03N 119.8 . . ?
C01X C03H H03H 119.5 . . ?
C03M C03H C01X 121.0(18) . . ?
C03M C03H H03H 119.5 . . ?
C032 C03I H03S 120.0 . . ?
C032 C03I C03Z 120.0 . . ?
C03Z C03I H03S 120.0 . . ?
C03I C032 C01Y 121.3(10) . . ?
C03E C032 C01Y 118.4(10) . . ?
C03E C032 C03I 120.0 . . ?
C032 C03E H03V 120.0 . . ?
C032 C03E C03D 120.0 . . ?
C03D C03E H03V 120.0 . . ?
C03E C03D H03Z 120.0 . . ?
C03E C03D C03O 120.0 . . ?
C03O C03D H03Z 120.0 . . ?
C03D C03O H03 120.0 . . ?
C03Z C03O C03D 120.0 . . ?
C03Z C03O H03 120.0 . . ?
C03I C03Z H9 120.0 . . ?
C03O C03Z C03I 120.0 . . ?
C03O C03Z H9 120.0 . . ?
C00Q C03J H03E 109.5 . . ?
C00Q C03J H03G 109.5 . . ?
C00Q C03J H03I 109.5 . . ?
H03E C03J H03G 109.5 . . ?
H03E C03J H03I 109.5 . . ?
H03G C03J H03I 109.5 . . ?
C03X C03F H03F 120.0 . . ?
C03X C03F C030 120.0 . . ?
C030 C03F H03F 120.0 . . ?
C03F C03X H03X 120.0 . . ?
C02U C03X C03F 120.0 . . ?
C02U C03X H03X 120.0 . . ?
C03X C02U H02U 120.0 . . ?
C03X C02U C01I 120.0 . . ?
C01I C02U H02U 120.0 . . ?
C02U C01I H01I 120.0 . . ?
C03K C01I C02U 120.0 . . ?
C03K C01I H01I 120.0 . . ?
C01I C03K H03K 120.0 . . ?
C01I C03K C030 120.0 . . ?
C030 C03K H03K 120.0 . . ?
C03F C030 C00O 124.4(11) . . ?
C03K C030 C00O 115.5(11) . . ?
C03K C030 C03F 120.0 . . ?
C034 C03M C03H 119(2) . . ?
C034 C03M H03M 120.3 . . ?
C03H C03M H03M 120.3 . . ?
C033 C03U H03U 120.0 . . ?
C033 C03U C021 120.0 . . ?
C021 C03U H03U 120.0 . . ?
C03U C033 H033 120.0 . . ?
C00J C033 C03U 120.0 . . ?
C00J C033 H033 120.0 . . ?
C033 C00J C01L 130.1(12) . . ?
C02F C00J C01L 109.9(12) . . ?
C02F C00J C033 120.0 . . ?
C00J C02F H02F 120.0 . . ?
C00J C02F C03B 120.0 . . ?
C03B C02F H02F 120.0 . . ?
C02F C03B H03D 120.0 . . ?
C02F C03B C021 120.0 . . ?
C021 C03B H03D 120.0 . . ?
C03U C021 H021 120.0 . . ?
C03B C021 C03U 120.0 . . ?
C03B C021 H021 120.0 . . ?
C03G C03V H03O 106.9 . . ?
C03G C03V H03P 106.9 . . ?
H03O C03V H03P 106.7 . . ?
C03W C03V C03G 121.8(19) . . ?
C03W C03V H03O 106.9 . . ?
C03W C03V H03P 106.9 . . ?
C02S C03W C03V 119(2) . . ?
C02S C03W H03W 120.5 . . ?
C03V C03W H03W 120.5 . . ?
C11 C03Y H03Y 120.0 . . ?
C11 C03Y C02I 120.0 . . ?
C02I C03Y H03Y 120.0 . . ?
C03Y C11 H11 120.0 . . ?
C037 C11 C03Y 120.0 . . ?
C037 C11 H11 120.0 . . ?
C11 C037 H037 120.0 . . ?
C1 C037 C11 120.0 . . ?
C1 C037 H037 120.0 . . ?
C037 C1 H1 120.0 . . ?
C037 C1 C02K 120.0 . . ?
C02K C1 H1 120.0 . . ?
C1 C02K H02K 120.0 . . ?
C02I C02K C1 120.0 . . ?
C02I C02K H02K 120.0 . . ?
C03Y C02I C01J 130.2(16) . . ?
C02K C02I C01J 109.3(16) . . ?
C02K C02I C03Y 120.0 . . ?
C3 C041 H041 120.0 . . ?
C3 C041 C028 120.0 . . ?
C028 C041 H041 120.0 . . ?
C041 C3 H3 120.0 . . ?
C02D C3 C041 120.0 . . ?
C02D C3 H3 120.0 . . ?
C02H C02D C3 131.9(18) . . ?
C02H C02D C02Z 107.7(18) . . ?
C3 C02D C02Z 120.0 . . ?
C02D C02Z H02Z 120.0 . . ?
C02Q C02Z C02D 120.0 . . ?
C02Q C02Z H02Z 120.0 . . ?
C02Z C02Q H02Q 120.0 . . ?
C028 C02Q C02Z 120.0 . . ?
C028 C02Q H02Q 120.0 . . ?
C041 C028 H028 120.0 . . ?
C02Q C028 C041 120.0 . . ?
C02Q C028 H028 120.0 . . ?
C10 C042 H042 120.0 . . ?
C10 C042 C23 120.0 . . ?
C23 C042 H042 120.0 . . ?
C042 C10 H10 120.0 . . ?
C042 C10 C24 120.0 . . ?
C24 C10 H10 120.0 . . ?
C10 C24 C02H 118.3(10) . . ?
C25 C24 C02H 121.0(9) . . ?
C25 C24 C10 120.0 . . ?
C24 C25 H25 120.0 . . ?
C1A C25 C24 120.0 . . ?
C1A C25 H25 120.0 . . ?
C25 C1A H1A 120.0 . . ?
C25 C1A C23 120.0 . . ?
C23 C1A H1A 120.0 . . ?
C042 C23 H23 120.0 . . ?
C1A C23 C042 120.0 . . ?
C1A C23 H23 120.0 . . ?
C0 C5 H5 120.0 . . ?
C0 C5 C6 120.0 . . ?
C6 C5 H5 120.0 . . ?
C5 C0 H0 120.0 . . ?
C9 C0 C5 120.0 . . ?
C9 C0 H0 120.0 . . ?
C0 C9 C01L 114.1(11) . . ?
C0 C9 C8 120.0 . . ?
C8 C9 C01L 125.9(11) . . ?
C9 C8 H8 120.0 . . ?
C9 C8 C7 120.0 . . ?
C7 C8 H8 120.0 . . ?
C8 C7 H7 120.0 . . ?
C6 C7 C8 120.0 . . ?
C6 C7 H7 120.0 . . ?
C5 C6 H6 120.0 . . ?
C7 C6 C5 120.0 . . ?
C7 C6 H6 120.0 . . ?
C13 C12 H12 119.9 . . ?
C17 C12 H12 119.9 . . ?
C17 C12 C13 120(3) . . ?
C12 C13 C00O 120(2) . . ?
C14 C13 C00O 121(2) . . ?
C14 C13 C12 119(3) . . ?
C13 C14 H14 119.1 . . ?
C13 C14 C20 122(3) . . ?
C20 C14 H14 119.1 . . ?
C14 C20 H20 120.2 . . ?
C16 C20 C14 120(3) . . ?
C16 C20 H20 120.2 . . ?
C20 C16 H16 120.3 . . ?
C20 C16 C17 119(3) . . ?
C17 C16 H16 120.3 . . ?
C12 C17 C16 120(3) . . ?
C12 C17 H17 119.9 . . ?
C16 C17 H17 119.9 . . ?
C18 C21 H21 120.0 . . ?
C18 C21 C19 120.0 . . ?
C19 C21 H21 120.0 . . ?
C21 C18 H18 120.0 . . ?
C15 C18 C21 120.0 . . ?
C15 C18 H18 120.0 . . ?
C18 C15 H15 120.0 . . ?
C18 C15 C4 120.0 . . ?
C4 C15 H15 120.0 . . ?
C15 C4 H4 120.0 . . ?
C15 C4 C22 120.0 . . ?
C22 C4 H4 120.0 . . ?
C4 C22 C00Q 126.4(12) . . ?
C4 C22 C19 120.0 . . ?
C19 C22 C00Q 113.6(13) . . ?
C21 C19 H19 120.0 . . ?
C22 C19 C21 120.0 . . ?
C22 C19 H19 120.0 . . ?
C19A C21A H21A 120.0 . . ?
C19A C21A C18A 120.0 . . ?
C18A C21A H21A 120.0 . . ?
C21A C19A H19A 120.0 . . ?
C21A C19A C22A 120.0 . . ?
C22A C19A H19A 120.0 . . ?
C19A C22A C00Q 124.1(13) . . ?
C4A C22A C00Q 115.8(13) . . ?
C4A C22A C19A 120.0 . . ?
C22A C4A H4A 120.0 . . ?
C22A C4A C15A 120.0 . . ?
C15A C4A H4A 120.0 . . ?
C4A C15A H15A 120.0 . . ?
C4A C15A C18A 120.0 . . ?
C18A C15A H15A 120.0 . . ?
C21A C18A H18A 120.0 . . ?
C15A C18A C21A 120.0 . . ?
C15A C18A H18A 120.0 . . ?
C1D C26 H26 120.0 . . ?
C1D C26 C11A 120.0 . . ?
C11A C26 H26 120.0 . . ?
C26 C1D H1D 120.0 . . ?
C1C C1D C26 120.0 . . ?
C1C C1D H1D 120.0 . . ?
C1D C1C H1C 120.0 . . ?
C1D C1C C1B 120.0 . . ?
C1B C1C H1C 120.0 . . ?
C1C C1B C01J 118.5(10) . . ?
C1C C1B C2 120.0 . . ?
C2 C1B C01J 120.8(10) . . ?
C1B C2 H2 120.0 . . ?
C11A C2 C1B 120.0 . . ?
C11A C2 H2 120.0 . . ?
C26 C11A H11A 120.0 . . ?
C2 C11A C26 120.0 . . ?
C2 C11A H11A 120.0 . . ?

loop_
_geom_bond_atom_site_label_1
_geom_bond_atom_site_label_2
_geom_bond_distance
_geom_bond_site_symmetry_2
_geom_bond_publ_flag
O001 C00F 1.201(14) . ?
O002 C00N 1.203(15) . ?
O003 C00K 1.202(16) . ?
N004 C00S 1.390(17) . ?
N004 C015 1.401(17) . ?
N004 C01J 1.455(17) . ?
N005 C00F 1.391(15) . ?
N005 C00N 1.381(17) . ?
N005 C00U 1.468(15) . ?
N006 C00Q 1.495(13) . ?
N006 C00R 1.482(13) . ?
N006 C00V 1.469(14) . ?
O007 C014 1.196(17) . ?
N008 C00O 1.480(14) . ?
N008 C01L 1.505(15) . ?
N008 C023 1.473(16) . ?
O009 C00S 1.212(15) . ?
C00A H00A 1.0000 . ?
C00A C00G 1.506(18) . ?
C00A C00K 1.499(19) . ?
C00A C00O 1.535(16) . ?
O00B C015 1.219(16) . ?
C00C C00R 1.537(17) . ?
C00C C01A 1.39(2) . ?
C00C C01X 1.391(18) . ?
N00D C01G 1.466(18) . ?
N00D C01Y 1.495(19) . ?
N00D C024 1.472(16) . ?
N00E C014 1.419(17) . ?
N00E C01H 1.471(18) . ?
N00E C02B 1.38(2) . ?
C00F C016 1.497(17) . ?
C00G H00G 1.0000 . ?
C00G C01D 1.523(19) . ?
C00G C023 1.563(17) . ?
C00H C019 1.35(2) . ?
C00H C01C 1.389(18) . ?
C00H C01V 1.500(18) . ?
N00I C00P 1.488(15) . ?
N00I C01V 1.485(16) . ?
N00I C02L 1.468(16) . ?
C00K N00L 1.401(16) . ?
N00L C01D 1.356(19) . ?
N00L C02H 1.440(17) . ?
O00M C01D 1.235(16) . ?
C00N C00W 1.514(17) . ?
C00O H00O 1.0000 . ?
C00O H00B 1.0000 . ?
C00O C030 1.583(17) . ?
C00O C13 1.53(3) . ?
C00P H00P 1.0000 . ?
C00P C016 1.537(15) . ?
C00P C017 1.525(16) . ?
C00Q H00Q 1.0000 . ?
C00Q H00C 1.0000 . ?
C00Q C03J 1.487(19) . ?
C00Q C22 1.530(18) . ?
C00Q C22A 1.484(17) . ?
C00R H00R 1.0000 . ?
C00R C018 1.540(15) . ?
C00S C020 1.493(17) . ?
O00T C02B 1.232(17) . ?
C00U H00D 0.9900 . ?
C00U H00E 0.9900 . ?
C00U C011 1.469(17) . ?
C00V H00V 1.0000 . ?
C00V C01K 1.529(17) . ?
C00V C020 1.592(16) . ?
C00W H00W 1.0000 . ?
C00W C016 1.544(16) . ?
C00W C02L 1.593(17) . ?
C00X H00X 0.9500 . ?
C00X C00Z 1.394(19) . ?
C00X C010 1.43(2) . ?
C00Y C024 1.526(19) . ?
C00Y C026 1.398(19) . ?
C00Y C02C 1.40(2) . ?
C00Z H00Z 0.9500 . ?
C00Z C02T 1.34(2) . ?
C010 C01M 1.38(2) . ?
C010 C023 1.507(17) . ?
C011 C01E 1.392(19) . ?
C011 C03G 1.40(2) . ?
C012 H012 0.9500 . ?
C012 C022 1.410(19) . ?
C012 C02W 1.36(3) . ?
C013 H013 0.9500 . ?
C013 C017 1.393(18) . ?
C013 C01W 1.41(2) . ?
C014 C01P 1.49(2) . ?
C015 C018 1.478(18) . ?
C016 H016 1.0000 . ?
C017 C025 1.36(2) . ?
C018 H018 1.0000 . ?
C018 C020 1.525(17) . ?
C019 H019 0.9500 . ?
C019 C02G 1.43(2) . ?
C01A H01B 0.9500 . ?
C01A C034 1.38(2) . ?
C01C H01G 0.9500 . ?
C01C C02P 1.37(2) . ?
C01E H01H 0.9500 . ?
C01E C02S 1.41(2) . ?
C01F C01N 1.37(2) . ?
C01F C01S 1.385(19) . ?
C01F C02L 1.517(17) . ?
C01G H01J 1.0000 . ?
C01G C01Q 1.57(2) . ?
C01G C02E 1.514(19) . ?
C01H H01K 0.9900 . ?
C01H H01P 0.9900 . ?
C01H C01B 1.511(16) . ?
C01J H01C 0.9900 . ?
C01J H01D 0.9900 . ?
C01J H01E 0.9900 . ?
C01J H01F 0.9900 . ?
C01J C02I 1.406(18) . ?
C01J C1B 1.677(19) . ?
C01K C01O 1.40(2) . ?
C01K C01U 1.364(19) . ?
C01L H01L 1.0000 . ?
C01L H01A 1.0000 . ?
C01L C036 1.498(18) . ?
C01L C00J 1.416(17) . ?
C01L C9 1.632(17) . ?
C01M H01M 0.9500 . ?
C01M C02O 1.424(19) . ?
C01N H01N 0.9500 . ?
C01N C03A 1.39(2) . ?
C01O H01O 0.9500 . ?
C01O C02R 1.38(2) . ?
C01P H01Q 1.0000 . ?
C01P C01Q 1.517(19) . ?
C01P C024 1.53(2) . ?
C01Q H01Y 1.0000 . ?
C01Q C02B 1.48(2) . ?
C01R H01R 0.9500 . ?
C01R C01U 1.39(2) . ?
C01R C031 1.38(3) . ?
C01S H01S 0.9500 . ?
C01S C03C 1.41(2) . ?
C01T H01T 0.9500 . ?
C01T C01W 1.39(3) . ?
C01T C02N 1.35(3) . ?
C01U H01U 0.9500 . ?
C01V H01V 1.0000 . ?
C01V C02V 1.540(17) . ?
C01W H01W 0.9500 . ?
C01X H01X 0.9500 . ?
C01X C03H 1.44(3) . ?
C01Y H01Z 1.0000 . ?
C01Y C02X 1.50(2) . ?
C01Y C032 1.508(18) . ?
C01Z H01 0.9500 . ?
C01Z C027 1.40(2) . ?
C01Z C02W 1.35(3) . ?
C020 H020 1.0000 . ?
C022 H022 0.9500 . ?
C022 C02E 1.39(2) . ?
C023 H023 1.0000 . ?
C024 H024 1.0000 . ?
C025 H025 0.9500 . ?
C025 C02N 1.40(2) . ?
C026 H026 0.9500 . ?
C026 C029 1.39(2) . ?
C027 H027 0.9500 . ?
C027 C02E 1.36(2) . ?
C029 H029 0.9500 . ?
C029 C02J 1.37(3) . ?
C02C H02I 0.9500 . ?
C02C C039 1.38(2) . ?
C02G H02G 0.9500 . ?
C02G C02M 1.36(2) . ?
C02H H02H 0.9500 . ?
C02H H02A 0.9900 . ?
C02H H02B 0.9900 . ?
C02H C02D 1.35(2) . ?
C02H C24 1.747(19) . ?
C02J H02J 0.9500 . ?
C02J C039 1.33(3) . ?
C02L H02L 1.0000 . ?
C02M H02M 0.9500 . ?
C02M C02P 1.35(2) . ?
C02N H02N 0.9500 . ?
C02O H02O 0.9500 . ?
C02O C02T 1.38(2) . ?
C02P H02P 0.9500 . ?
C02R H02R 0.9500 . ?
C02R C031 1.37(3) . ?
C02S H02S 0.9500 . ?
C02S C03W 1.35(3) . ?
C02T H02T 0.9500 . ?
C02V H02C 0.9800 . ?
C02V H02D 0.9800 . ?
C02V H02E 0.9800 . ?
C02W H02W 0.9500 . ?
C02X H02V 0.9800 . ?
C02X H02X 0.9800 . ?
C02X H02Y 0.9800 . ?
C02Y H02 0.9500 . ?
C02Y C03R 1.3900 . ?
C02Y C038 1.3900 . ?
C03R H03R 0.9500 . ?
C03R C03T 1.3900 . ?
C03T H03T 0.9500 . ?
C03T C01B 1.3900 . ?
C01B C03P 1.3900 . ?
C03P H03Q 0.9500 . ?
C03P C038 1.3900 . ?
C038 H038 0.9500 . ?
C031 H031 0.9500 . ?
C034 H034 0.9500 . ?
C034 C03M 1.37(3) . ?
C035 H035 0.9500 . ?
C035 C03A 1.36(3) . ?
C035 C03C 1.39(3) . ?
C036 H03A 0.9800 . ?
C036 H03B 0.9800 . ?
C036 H03C 0.9800 . ?
C039 H039 0.9500 . ?
C03A H03J 0.9500 . ?
C03C H03L 0.9500 . ?
C03G H03N 0.9500 . ?
C03G C03V 1.37(3) . ?
C03H H03H 0.9500 . ?
C03H C03M 1.38(4) . ?
C03I H03S 0.9500 . ?
C03I C032 1.3900 . ?
C03I C03Z 1.3900 . ?
C032 C03E 1.3900 . ?
C03E H03V 0.9500 . ?
C03E C03D 1.3900 . ?
C03D H03Z 0.9500 . ?
C03D C03O 1.3900 . ?
C03O H03 0.9500 . ?
C03O C03Z 1.3900 . ?
C03Z H9 0.9500 . ?
C03J H03E 0.9800 . ?
C03J H03G 0.9800 . ?
C03J H03I 0.9800 . ?
C03F H03F 0.9500 . ?
C03F C03X 1.3900 . ?
C03F C030 1.3900 . ?
C03X H03X 0.9500 . ?
C03X C02U 1.3900 . ?
C02U H02U 0.9500 . ?
C02U C01I 1.3900 . ?
C01I H01I 0.9500 . ?
C01I C03K 1.3900 . ?
C03K H03K 0.9500 . ?
C03K C030 1.3900 . ?
C03M H03M 0.9500 . ?
C03U H03U 0.9500 . ?
C03U C033 1.3900 . ?
C03U C021 1.3900 . ?
C033 H033 0.9500 . ?
C033 C00J 1.3900 . ?
C00J C02F 1.3900 . ?
C02F H02F 0.9500 . ?
C02F C03B 1.3900 . ?
C03B H03D 0.9500 . ?
C03B C021 1.3900 . ?
C021 H021 0.9500 . ?
C03V H03O 0.9900 . ?
C03V H03P 0.9900 . ?
C03V C03W 1.36(3) . ?
C03W H03W 0.9500 . ?
C03Y H03Y 0.9500 . ?
C03Y C11 1.3900 . ?
C03Y C02I 1.3900 . ?
C11 H11 0.9500 . ?
C11 C037 1.3900 . ?
C037 H037 0.9500 . ?
C037 C1 1.3900 . ?
C1 H1 0.9500 . ?
C1 C02K 1.3900 . ?
C02K H02K 0.9500 . ?
C02K C02I 1.3900 . ?
C041 H041 0.9500 . ?
C041 C3 1.3900 . ?
C041 C028 1.3900 . ?
C3 H3 0.9500 . ?
C3 C02D 1.3900 . ?
C02D C02Z 1.3900 . ?
C02Z H02Z 0.9500 . ?
C02Z C02Q 1.3900 . ?
C02Q H02Q 0.9500 . ?
C02Q C028 1.3900 . ?
C028 H028 0.9500 . ?
C042 H042 0.9500 . ?
C042 C10 1.3900 . ?
C042 C23 1.3900 . ?
C10 H10 0.9500 . ?
C10 C24 1.3900 . ?
C24 C25 1.3900 . ?
C25 H25 0.9500 . ?
C25 C1A 1.3900 . ?
C1A H1A 0.9500 . ?
C1A C23 1.3900 . ?
C23 H23 0.9500 . ?
C5 H5 0.9500 . ?
C5 C0 1.3900 . ?
C5 C6 1.3900 . ?
C0 H0 0.9500 . ?
C0 C9 1.3900 . ?
C9 C8 1.3900 . ?
C8 H8 0.9500 . ?
C8 C7 1.3900 . ?
C7 H7 0.9500 . ?
C7 C6 1.3900 . ?
C6 H6 0.9500 . ?
C12 H12 0.9500 . ?
C12 C13 1.41(4) . ?
C12 C17 1.37(4) . ?
C13 C14 1.37(4) . ?
C14 H14 0.9500 . ?
C14 C20 1.42(4) . ?
C20 H20 0.9500 . ?
C20 C16 1.36(4) . ?
C16 H16 0.9500 . ?
C16 C17 1.43(4) . ?
C17 H17 0.9500 . ?
C21 H21 0.9500 . ?
C21 C18 1.3900 . ?
C21 C19 1.3900 . ?
C18 H18 0.9500 . ?
C18 C15 1.3900 . ?
C15 H15 0.9500 . ?
C15 C4 1.3900 . ?
C4 H4 0.9500 . ?
C4 C22 1.3900 . ?
C22 C19 1.3900 . ?
C19 H19 0.9500 . ?
C21A H21A 0.9500 . ?
C21A C19A 1.3900 . ?
C21A C18A 1.3900 . ?
C19A H19A 0.9500 . ?
C19A C22A 1.3900 . ?
C22A C4A 1.3900 . ?
C4A H4A 0.9500 . ?
C4A C15A 1.3900 . ?
C15A H15A 0.9500 . ?
C15A C18A 1.3900 . ?
C18A H18A 0.9500 . ?
C26 H26 0.9500 . ?
C26 C1D 1.3900 . ?
C26 C11A 1.3900 . ?
C1D H1D 0.9500 . ?
C1D C1C 1.3900 . ?
C1C H1C 0.9500 . ?
C1C C1B 1.3900 . ?
C1B C2 1.3900 . ?
C2 H2 0.9500 . ?
C2 C11A 1.3900 . ?
C11A H11A 0.9500 . ?

loop_
_geom_torsion_atom_site_label_1
_geom_torsion_atom_site_label_2
_geom_torsion_atom_site_label_3
_geom_torsion_atom_site_label_4
_geom_torsion
_geom_torsion_site_symmetry_1
_geom_torsion_site_symmetry_2
_geom_torsion_site_symmetry_3
_geom_torsion_site_symmetry_4
_geom_torsion_publ_flag
O001 C00F C016 C00P -55.3(15) . . . . ?
O001 C00F C016 C00W -173.0(11) . . . . ?
O002 C00N C00W C016 -167.5(12) . . . . ?
O002 C00N C00W C02L 80.2(16) . . . . ?
O003 C00K N00L C01D 177.5(12) . . . . ?
O003 C00K N00L C02H -5.4(18) . . . . ?
N004 C00S C020 C00V -98.7(11) . . . . ?
N004 C00S C020 C018 13.3(12) . . . . ?
N004 C015 C018 C00R 130.6(10) . . . . ?
N004 C015 C018 C020 15.9(11) . . . . ?
N004 C01J C02I C03Y -46(2) . . . . ?
N004 C01J C02I C02K 125.3(16) . . . . ?
N004 C01J C1B C1C 175.0(12) . . . . ?
N004 C01J C1B C2 -15(2) . . . . ?
N005 C00F C016 C00P 126.0(9) . . . . ?
N005 C00F C016 C00W 8.3(11) . . . . ?
N005 C00N C00W C016 10.2(12) . . . . ?
N005 C00N C00W C02L -102.0(12) . . . . ?
N005 C00U C011 C01E -82.7(17) . . . . ?
N005 C00U C011 C03G 93(2) . . . . ?
N006 C00Q C22 C4 123.7(12) . . . . ?
N006 C00Q C22 C19 -59.7(13) . . . . ?
N006 C00Q C22A C19A -45.7(17) . . . . ?
N006 C00Q C22A C4A 136.5(11) . . . . ?
N006 C00R C018 C015 -79.0(11) . . . . ?
N006 C00R C018 C020 35.1(12) . . . . ?
N006 C00V C01K C01O -37.9(15) . . . . ?
N006 C00V C01K C01U 146.6(11) . . . . ?
N006 C00V C020 C00S 106.9(11) . . . . ?
N006 C00V C020 C018 -4.6(12) . . . . ?
O007 C014 C01P C01Q -167.9(15) . . . . ?
O007 C014 C01P C024 -53(2) . . . . ?
N008 C00O C030 C03F -66.9(15) . . . . ?
N008 C00O C030 C03K 109.1(12) . . . . ?
N008 C00O C13 C12 112(2) . . . . ?
N008 C00O C13 C14 -70(3) . . . . ?
N008 C01L C00J C033 -42.3(18) . . . . ?
N008 C01L C00J C02F 138.5(10) . . . . ?
N008 C01L C9 C0 -55.3(13) . . . . ?
N008 C01L C9 C8 126.9(11) . . . . ?
O009 C00S C020 C00V 82.3(15) . . . . ?
O009 C00S C020 C018 -165.7(12) . . . . ?
C00A C00G C01D N00L 13.4(12) . . . . ?
C00A C00G C01D O00M -167.3(13) . . . . ?
C00A C00G C023 N008 -10.4(13) . . . . ?
C00A C00G C023 C010 -134.5(12) . . . . ?
C00A C00K N00L C01D -4.3(13) . . . . ?
C00A C00K N00L C02H 172.9(10) . . . . ?
C00A C00O C030 C03F 43.5(15) . . . . ?
C00A C00O C030 C03K -140.6(11) . . . . ?
C00A C00O C13 C12 -124(2) . . . . ?
C00A C00O C13 C14 54(3) . . . . ?
O00B C015 C018 C00R -50.8(16) . . . . ?
O00B C015 C018 C020 -165.5(12) . . . . ?
C00C C00R C018 C015 154.1(10) . . . . ?
C00C C00R C018 C020 -91.8(11) . . . . ?
C00C C01A C034 C03M -2(2) . . . . ?
C00C C01X C03H C03M 1(2) . . . . ?
N00D C01G C01Q C01P 1.2(14) . . . . ?
N00D C01G C01Q C02B 112.8(13) . . . . ?
N00D C01G C02E C022 -35.2(19) . . . . ?
N00D C01G C02E C027 147.5(13) . . . . ?
N00D C01Y C032 C03I -54.2(13) . . . . ?
N00D C01Y C032 C03E 131.8(10) . . . . ?
N00E C014 C01P C01Q 17.5(14) . . . . ?
N00E C014 C01P C024 132.6(11) . . . . ?
N00E C01H C01B C03T -80.2(13) . . . . ?
N00E C01H C01B C03P 97.5(13) . . . . ?
C00F N005 C00N O002 172.2(11) . . . . ?
C00F N005 C00N C00W -5.7(12) . . . . ?
C00F N005 C00U C011 -90.0(14) . . . . ?
C00G C00A C00K O003 -169.2(12) . . . . ?
C00G C00A C00K N00L 12.7(12) . . . . ?
C00G C00A C00O N008 33.9(12) . . . . ?
C00G C00A C00O C030 -85.4(13) . . . . ?
C00G C00A C00O C13 -99.7(18) . . . . ?
C00H C019 C02G C02M -2(3) . . . . ?
C00H C01C C02P C02M 1(2) . . . . ?
N00I C00P C016 C00F -89.8(11) . . . . ?
N00I C00P C016 C00W 27.2(11) . . . . ?
N00I C00P C017 C013 124.0(12) . . . . ?
N00I C00P C017 C025 -60.4(16) . . . . ?
C00K C00A C00G C01D -15.3(11) . . . . ?
C00K C00A C00G C023 104.3(11) . . . . ?
C00K C00A C00O N008 -81.6(12) . . . . ?
C00K C00A C00O C030 159.0(12) . . . . ?
C00K C00A C00O C13 144.7(17) . . . . ?
C00K N00L C01D C00G -6.0(14) . . . . ?
C00K N00L C01D O00M 174.7(12) . . . . ?
C00K N00L C02H C02D -93.6(19) . . . . ?
C00K N00L C02H C24 -74.2(15) . . . . ?
N00L C02H C02D C3 -42(3) . . . . ?
N00L C02H C02D C02Z 130.3(14) . . . . ?
N00L C02H C24 C10 -21.0(17) . . . . ?
N00L C02H C24 C25 168.6(11) . . . . ?
C00N N005 C00F O001 179.4(11) . . . . ?
C00N N005 C00F C016 -1.8(11) . . . . ?
C00N N005 C00U C011 84.5(15) . . . . ?
C00N C00W C016 C00F -10.9(11) . . . . ?
C00N C00W C016 C00P -132.7(9) . . . . ?
C00N C00W C02L N00I 106.2(12) . . . . ?
C00N C00W C02L C01F -17.3(16) . . . . ?
C00O N008 C01L C036 -175.6(12) . . . . ?
C00O N008 C01L C00J -52.5(15) . . . . ?
C00O N008 C01L C9 -60.3(14) . . . . ?
C00O N008 C023 C00G 33.1(12) . . . . ?
C00O N008 C023 C010 157.9(11) . . . . ?
C00O C00A C00G C01D -134.3(10) . . . . ?
C00O C00A C00G C023 -14.7(13) . . . . ?
C00O C00A C00K O003 -52.9(17) . . . . ?
C00O C00A C00K N00L 129.0(10) . . . . ?
C00O C13 C14 C20 180(2) . . . . ?
C00P N00I C01V C00H -47.5(14) . . . . ?
C00P N00I C01V C02V -171.5(12) . . . . ?
C00P N00I C02L C00W 23.2(12) . . . . ?
C00P N00I C02L C01F 145.8(10) . . . . ?
C00P C017 C025 C02N -174.3(12) . . . . ?
C00Q N006 C00R C00C -45.2(13) . . . . ?
C00Q N006 C00R C018 -168.4(9) . . . . ?
C00Q N006 C00V C01K -81.9(12) . . . . ?
C00Q N006 C00V C020 155.1(9) . . . . ?
C00Q C22 C19 C21 -176.8(15) . . . . ?
C00Q C22A C4A C15A 177.9(17) . . . . ?
C00R N006 C00Q C03J 178.5(14) . . . . ?
C00R N006 C00Q C22 -68.4(13) . . . . ?
C00R N006 C00Q C22A -53.4(15) . . . . ?
C00R N006 C00V C01K 151.0(10) . . . . ?
C00R N006 C00V C020 27.9(11) . . . . ?
C00R C00C C01A C034 180.0(12) . . . . ?
C00R C00C C01X C03H -179.5(12) . . . . ?
C00R C018 C020 C00S -136.4(10) . . . . ?
C00R C018 C020 C00V -18.9(12) . . . . ?
C00S N004 C015 O00B 173.3(11) . . . . ?
C00S N004 C015 C018 -7.9(12) . . . . ?
C00S N004 C01J C02I 82(2) . . . . ?
C00S N004 C01J C1B 104.1(16) . . . . ?
C00U N005 C00F O001 -5.5(16) . . . . ?
C00U N005 C00F C016 173.3(9) . . . . ?
C00U N005 C00N O002 -2.9(17) . . . . ?
C00U N005 C00N C00W 179.3(9) . . . . ?
C00U C011 C01E C02S 177.0(15) . . . . ?
C00U C011 C03G C03V 179(3) . . . . ?
C00V N006 C00Q C03J 53.1(17) . . . . ?
C00V N006 C00Q C22 166.3(11) . . . . ?
C00V N006 C00Q C22A -178.7(12) . . . . ?
C00V N006 C00R C00C 83.7(11) . . . . ?
C00V N006 C00R C018 -39.5(11) . . . . ?
C00V C01K C01O C02R -177.8(11) . . . . ?
C00V C01K C01U C01R 176.4(12) . . . . ?
C00X C00Z C02T C02O 1(2) . . . . ?
C00X C010 C01M C02O 0(2) . . . . ?
C00X C010 C023 N008 142.6(12) . . . . ?
C00X C010 C023 C00G -97.8(15) . . . . ?
C00Y C026 C029 C02J 2(2) . . . . ?
C00Y C02C C039 C02J -1(3) . . . . ?
C00Z C00X C010 C01M 0(2) . . . . ?
C00Z C00X C010 C023 178.9(12) . . . . ?
C010 C00X C00Z C02T 0(2) . . . . ?
C010 C01M C02O C02T 1(2) . . . . ?
C011 C01E C02S C03W -2(3) . . . . ?
C011 C03G C03V C03W 10(6) . . . . ?
C012 C022 C02E C01G -176.2(13) . . . . ?
C012 C022 C02E C027 1(2) . . . . ?
C013 C017 C025 C02N 1(2) . . . . ?
C014 N00E C01H C01B -96.1(14) . . . . ?
C014 N00E C02B O00T 175.2(12) . . . . ?
C014 N00E C02B C01Q -5.8(14) . . . . ?
C014 C01P C01Q C01G 97.9(13) . . . . ?
C014 C01P C01Q C02B -20.3(13) . . . . ?
C014 C01P C024 N00D -80.0(13) . . . . ?
C014 C01P C024 C00Y 152.8(11) . . . . ?
C015 N004 C00S O009 175.2(11) . . . . ?
C015 N004 C00S C020 -3.8(13) . . . . ?
C015 N004 C01J C02I -103.8(18) . . . . ?
C015 N004 C01J C1B -81.6(15) . . . . ?
C015 C018 C020 C00S -17.3(11) . . . . ?
C015 C018 C020 C00V 100.1(10) . . . . ?
C016 C00P C017 C013 -117.3(12) . . . . ?
C016 C00P C017 C025 58.3(17) . . . . ?
C016 C00W C02L N00I -4.8(11) . . . . ?
C016 C00W C02L C01F -128.4(11) . . . . ?
C017 C00P C016 C00F 143.1(11) . . . . ?
C017 C00P C016 C00W -99.9(11) . . . . ?
C017 C013 C01W C01T 3(2) . . . . ?
C017 C025 C02N C01T -2(2) . . . . ?
C019 C00H C01C C02P -0.3(19) . . . . ?
C019 C00H C01V N00I -47.7(16) . . . . ?
C019 C00H C01V C02V 77.3(16) . . . . ?
C019 C02G C02M C02P 3(3) . . . . ?
C01A C00C C00R N006 -67.0(14) . . . . ?
C01A C00C C00R C018 50.4(14) . . . . ?
C01A C00C C01X C03H -1.2(18) . . . . ?
C01A C034 C03M C03H 1(3) . . . . ?
C01C C00H C019 C02G 1(2) . . . . ?
C01C C00H C01V N00I 136.5(11) . . . . ?
C01C C00H C01V C02V -98.4(13) . . . . ?
C01D C00G C023 N008 100.7(12) . . . . ?
C01D C00G C023 C010 -23.4(17) . . . . ?
C01D N00L C02H C02D 83(2) . . . . ?
C01D N00L C02H C24 102.6(15) . . . . ?
C01E C011 C03G C03V -5(4) . . . . ?
C01E C02S C03W C03V 7(5) . . . . ?
C01F C01N C03A C035 0(3) . . . . ?
C01F C01S C03C C035 2(3) . . . . ?
C01G N00D C01Y C02X 51.2(17) . . . . ?
C01G N00D C01Y C032 173.4(11) . . . . ?
C01G N00D C024 C00Y 87.0(15) . . . . ?
C01G N00D C024 C01P -35.6(14) . . . . ?
C01G C01Q C02B N00E -96.3(13) . . . . ?
C01G C01Q C02B O00T 82.7(18) . . . . ?
C01H N00E C014 O007 -1(2) . . . . ?
C01H N00E C014 C01P 174.4(11) . . . . ?
C01H N00E C02B O00T -6.9(19) . . . . ?
C01H N00E C02B C01Q 172.1(11) . . . . ?
C01H C01B C03P C038 -177.7(13) . . . . ?
C01J N004 C00S O009 -9.8(17) . . . . ?
C01J N004 C00S C020 171.1(10) . . . . ?
C01J N004 C015 O00B -1.6(18) . . . . ?
C01J N004 C015 C018 177.2(10) . . . . ?
C01J C1B C2 C11A -170.2(16) . . . . ?
C01K C00V C020 C00S -15.1(15) . . . . ?
C01K C00V C020 C018 -126.6(11) . . . . ?
C01K C01O C02R C031 3(2) . . . . ?
C01L N008 C00O C00A -164.8(10) . . . . ?
C01L N008 C00O C030 -50.4(14) . . . . ?
C01L N008 C00O C13 -32(2) . . . . ?
C01L N008 C023 C00G 157.2(10) . . . . ?
C01L N008 C023 C010 -78.0(13) . . . . ?
C01L C00J C02F C03B 179.3(15) . . . . ?
C01L C9 C8 C7 177.7(15) . . . . ?
C01M C010 C023 N008 -38.7(17) . . . . ?
C01M C010 C023 C00G 80.8(16) . . . . ?
C01M C02O C02T C00Z -1(2) . . . . ?
C01N C01F C01S C03C -2(2) . . . . ?
C01N C01F C02L N00I -36.9(17) . . . . ?
C01N C01F C02L C00W 81.7(16) . . . . ?
C01O C01K C01U C01R 0.9(19) . . . . ?
C01O C02R C031 C01R -3(2) . . . . ?
C01P C01Q C02B N00E 16.3(13) . . . . ?
C01P C01Q C02B O00T -164.7(14) . . . . ?
C01Q C01G C02E C022 82.9(17) . . . . ?
C01Q C01G C02E C027 -94.4(15) . . . . ?
C01Q C01P C024 N00D 35.0(13) . . . . ?
C01Q C01P C024 C00Y -92.1(13) . . . . ?
C01S C01F C01N C03A 1(2) . . . . ?
C01S C01F C02L N00I 145.7(12) . . . . ?
C01S C01F C02L C00W -95.7(14) . . . . ?
C01U C01K C01O C02R -2.3(18) . . . . ?
C01U C01R C031 C02R 2(3) . . . . ?
C01V C00H C019 C02G -175.3(14) . . . . ?
C01V C00H C01C C02P 175.8(12) . . . . ?
C01V N00I C00P C016 -161.9(10) . . . . ?
C01V N00I C00P C017 -38.6(15) . . . . ?
C01V N00I C02L C00W 153.5(9) . . . . ?
C01V N00I C02L C01F -83.9(12) . . . . ?
C01W C013 C017 C00P 173.6(12) . . . . ?
C01W C013 C017 C025 -2.2(19) . . . . ?
C01W C01T C02N C025 3(2) . . . . ?
C01X C00C C00R N006 111.3(12) . . . . ?
C01X C00C C00R C018 -131.2(11) . . . . ?
C01X C00C C01A C034 2(2) . . . . ?
C01X C03H C03M C034 -1(3) . . . . ?
C01Y N00D C01G C01Q 152.9(11) . . . . ?
C01Y N00D C01G C02E -84.4(14) . . . . ?
C01Y N00D C024 C00Y -45.2(17) . . . . ?
C01Y N00D C024 C01P -167.8(11) . . . . ?
C01Y C032 C03E C03D 174.1(13) . . . . ?
C01Z C027 C02E C01G 176.3(15) . . . . ?
C01Z C027 C02E C022 -1(2) . . . . ?
C020 C00V C01K C01O 79.9(14) . . . . ?
C020 C00V C01K C01U -95.6(14) . . . . ?
C022 C012 C02W C01Z -3(3) . . . . ?
C023 N008 C00O C00A -41.3(12) . . . . ?
C023 N008 C00O C030 73.1(13) . . . . ?
C023 N008 C00O C13 91.3(18) . . . . ?
C023 N008 C01L C036 63.7(15) . . . . ?
C023 N008 C01L C00J -173.1(12) . . . . ?
C023 N008 C01L C9 179.0(10) . . . . ?
C023 C00G C01D N00L -98.6(13) . . . . ?
C023 C00G C01D O00M 80.7(17) . . . . ?
C023 C010 C01M C02O -179.1(12) . . . . ?
C024 N00D C01G C01Q 21.8(14) . . . . ?
C024 N00D C01G C02E 144.5(12) . . . . ?
C024 N00D C01Y C02X -179.8(13) . . . . ?
C024 N00D C01Y C032 -57.7(15) . . . . ?
C024 C00Y C026 C029 176.4(13) . . . . ?
C024 C00Y C02C C039 -176.9(17) . . . . ?
C024 C01P C01Q C01G -22.3(14) . . . . ?
C024 C01P C01Q C02B -140.6(11) . . . . ?
C026 C00Y C024 N00D 140.2(13) . . . . ?
C026 C00Y C024 C01P -102.0(14) . . . . ?
C026 C00Y C02C C039 1(3) . . . . ?
C026 C029 C02J C039 -2(2) . . . . ?
C027 C01Z C02W C012 3(3) . . . . ?
C029 C02J C039 C02C 2(3) . . . . ?
C02B N00E C014 O007 177.3(13) . . . . ?
C02B N00E C014 C01P -7.7(14) . . . . ?
C02B N00E C01H C01B 86.3(15) . . . . ?
C02C C00Y C024 N00D -42(2) . . . . ?
C02C C00Y C024 C01P 75.6(19) . . . . ?
C02C C00Y C026 C029 -1(2) . . . . ?
C02E C01G C01Q C01P -121.4(13) . . . . ?
C02E C01G C01Q C02B -9.8(17) . . . . ?
C02G C02M C02P C01C -3(3) . . . . ?
C02H N00L C01D C00G 176.8(11) . . . . ?
C02H N00L C01D O00M -2.5(19) . . . . ?
C02H C02D C02Z C02Q -173(2) . . . . ?
C02H C24 C25 C1A 170.2(15) . . . . ?
C02L N00I C00P C016 -31.8(12) . . . . ?
C02L N00I C00P C017 91.6(12) . . . . ?
C02L N00I C01V C00H -176.1(10) . . . . ?
C02L N00I C01V C02V 59.9(14) . . . . ?
C02L C00W C016 C00F 107.7(9) . . . . ?
C02L C00W C016 C00P -14.0(11) . . . . ?
C02L C01F C01N C03A -176.2(14) . . . . ?
C02L C01F C01S C03C 175.1(14) . . . . ?
C02N C01T C01W C013 -4(2) . . . . ?
C02W C012 C022 C02E 1(2) . . . . ?
C02W C01Z C027 C02E -1(3) . . . . ?
C02X C01Y C032 C03I 70.1(15) . . . . ?
C02X C01Y C032 C03E -103.9(14) . . . . ?
C02Y C03R C03T C01B 0.0 . . . . ?
C03R C02Y C038 C03P 0.0 . . . . ?
C03R C03T C01B C01H 177.7(12) . . . . ?
C03R C03T C01B C03P 0.0 . . . . ?
C03T C01B C03P C038 0.0 . . . . ?
C01B C03P C038 C02Y 0.0 . . . . ?
C038 C02Y C03R C03T 0.0 . . . . ?
C031 C01R C01U C01K -1(2) . . . . ?
C036 C01L C00J C033 83.5(17) . . . . ?
C036 C01L C00J C02F -95.8(14) . . . . ?
C036 C01L C9 C0 66.9(14) . . . . ?
C036 C01L C9 C8 -110.9(14) . . . . ?
C03A C035 C03C C01S -1(3) . . . . ?
C03C C035 C03A C01N 0(3) . . . . ?
C03G C011 C01E C02S 1(2) . . . . ?
C03G C03V C03W C02S -11(6) . . . . ?
C03I C032 C03E C03D 0.0 . . . . ?
C032 C03I C03Z C03O 0.0 . . . . ?
C032 C03E C03D C03O 0.0 . . . . ?
C03E C03D C03O C03Z 0.0 . . . . ?
C03D C03O C03Z C03I 0.0 . . . . ?
C03Z C03I C032 C01Y -174.0(13) . . . . ?
C03Z C03I C032 C03E 0.0 . . . . ?
C03J C00Q C22 C4 -115.3(15) . . . . ?
C03J C00Q C22 C19 61.2(15) . . . . ?
C03J C00Q C22A C19A 83.1(18) . . . . ?
C03J C00Q C22A C4A -94.8(17) . . . . ?
C03F C03X C02U C01I 0.0 . . . . ?
C03X C03F C030 C00O 175.8(17) . . . . ?
C03X C03F C030 C03K 0.0 . . . . ?
C03X C02U C01I C03K 0.0 . . . . ?
C02U C01I C03K C030 0.0 . . . . ?
C01I C03K C030 C00O -176.2(16) . . . . ?
C01I C03K C030 C03F 0.0 . . . . ?
C030 C03F C03X C02U 0.0 . . . . ?
C03U C033 C00J C01L -179.2(18) . . . . ?
C03U C033 C00J C02F 0.0 . . . . ?
C033 C03U C021 C03B 0.0 . . . . ?
C033 C00J C02F C03B 0.0 . . . . ?
C00J C02F C03B C021 0.0 . . . . ?
C02F C03B C021 C03U 0.0 . . . . ?
C021 C03U C033 C00J 0.0 . . . . ?
C03Y C11 C037 C1 0.0 . . . . ?
C11 C03Y C02I C01J 171.0(19) . . . . ?
C11 C03Y C02I C02K 0.0 . . . . ?
C11 C037 C1 C02K 0.0 . . . . ?
C037 C1 C02K C02I 0.0 . . . . ?
C1 C02K C02I C01J -172.7(15) . . . . ?
C1 C02K C02I C03Y 0.0 . . . . ?
C02I C03Y C11 C037 0.0 . . . . ?
C041 C3 C02D C02H 172(3) . . . . ?
C041 C3 C02D C02Z 0.0 . . . . ?
C3 C041 C028 C02Q 0.0 . . . . ?
C3 C02D C02Z C02Q 0.0 . . . . ?
C02D C02Z C02Q C028 0.0 . . . . ?
C02Z C02Q C028 C041 0.0 . . . . ?
C028 C041 C3 C02D 0.0 . . . . ?
C042 C10 C24 C02H -170.5(14) . . . . ?
C042 C10 C24 C25 0.0 . . . . ?
C10 C042 C23 C1A 0.0 . . . . ?
C10 C24 C25 C1A 0.0 . . . . ?
C24 C25 C1A C23 0.0 . . . . ?
C25 C1A C23 C042 0.0 . . . . ?
C23 C042 C10 C24 0.0 . . . . ?
C5 C0 C9 C01L -178.0(13) . . . . ?
C5 C0 C9 C8 0.0 . . . . ?
C0 C5 C6 C7 0.0 . . . . ?
C0 C9 C8 C7 0.0 . . . . ?
C9 C8 C7 C6 0.0 . . . . ?
C8 C7 C6 C5 0.0 . . . . ?
C6 C5 C0 C9 0.0 . . . . ?
C12 C13 C14 C20 -2(4) . . . . ?
C13 C12 C17 C16 2(4) . . . . ?
C13 C14 C20 C16 1(4) . . . . ?
C14 C20 C16 C17 1(4) . . . . ?
C20 C16 C17 C12 -3(4) . . . . ?
C17 C12 C13 C00O 178(2) . . . . ?
C17 C12 C13 C14 0(4) . . . . ?
C21 C18 C15 C4 0.0 . . . . ?
C18 C21 C19 C22 0.0 . . . . ?
C18 C15 C4 C22 0.0 . . . . ?
C15 C4 C22 C00Q 176.4(17) . . . . ?
C15 C4 C22 C19 0.0 . . . . ?
C4 C22 C19 C21 0.0 . . . . ?
C19 C21 C18 C15 0.0 . . . . ?
C21A C19A C22A C00Q -177.7(18) . . . . ?
C21A C19A C22A C4A 0.0 . . . . ?
C19A C21A C18A C15A 0.0 . . . . ?
C19A C22A C4A C15A 0.0 . . . . ?
C22A C4A C15A C18A 0.0 . . . . ?
C4A C15A C18A C21A 0.0 . . . . ?
C18A C21A C19A C22A 0.0 . . . . ?
C26 C1D C1C C1B 0.0 . . . . ?
C1D C26 C11A C2 0.0 . . . . ?
C1D C1C C1B C01J 170.4(16) . . . . ?
C1D C1C C1B C2 0.0 . . . . ?
C1C C1B C2 C11A 0.0 . . . . ?
C1B C2 C11A C26 0.0 . . . . ?
C11A C26 C1D C1C 0.0 . . . . ?
